data_7031308
loop_
_publ_author_name
'Scheel, Holger'
'Wiederkehr, Jessica'
'Eichele, Klaus'
'Mayer, Hermann A.'
'Winter, Florian'
'P\"ottgen, Rainer'
'Wesemann, Lars'

_publ_section_title
;
 Dinuclear copper complexes: coordination of Group 14 heteroborates.
;
_journal_issue 31
_journal_name_full 'Dalton transactions (Cambridge, England : 2003)'
_journal_page_first 11867
_journal_page_last 11876
_journal_paper_doi 10.1039/c4dt01242a
_journal_volume 43
_journal_year 2014
_chemical_formula_moiety 'C37 H48 Cu2 N6 P2, 2(C H11 B10 Sn), C2 H3 N'
_chemical_formula_sum 'C41 H73 B20 Cu2 N7 P2 Sn2'
_chemical_formula_weight 1306.66
_chemical_name_common HS183
_space_group_crystal_system triclinic
_space_group_IT_number 2
_space_group_name_Hall '-P 1'
_space_group_name_H-M_alt 'P -1'
_symmetry_space_group_name_Hall '-P 1'
_symmetry_space_group_name_H-M 'P -1'
_atom_sites_solution_hydrogens geom
_atom_sites_solution_primary direct
_atom_sites_solution_secondary difmap
_cell_angle_alpha 92.217(2)
_cell_angle_beta 95.158(2)
_cell_angle_gamma 107.583(2)
_cell_formula_units_Z 2
_cell_length_a 10.5306(3)
_cell_length_b 14.5334(4)
_cell_length_c 20.3679(6)
_cell_measurement_reflns_used 267
_cell_measurement_temperature 100.(2)
_cell_measurement_theta_max 29.5814
_cell_measurement_theta_min 2.4095
_cell_volume 2952.42(15)
_computing_cell_refinement 'APEX2 v2011.8-0 (Bruker AXS)'
_computing_data_collection 'Bruker APEX2'
_computing_data_reduction 'SAINT V7.68A (Bruker AXS, 2009)'
_computing_structure_refinement 'SHELXL-97 (Sheldrick, 2008)'
_computing_structure_solution 'SHELXS-97 (Sheldrick, 2008)'
_diffrn_ambient_temperature 100.(2)
_diffrn_detector_area_resol_mean 8.3333
_diffrn_measured_fraction_theta_full 0.987
_diffrn_measured_fraction_theta_max 0.987
_diffrn_measurement_device_type 'Bruker APEX-II CCD'
_diffrn_measurement_method '\f and \w scans'
_diffrn_radiation_monochromator graphite
_diffrn_radiation_type MoK\a
_diffrn_radiation_wavelength 0.71073
_diffrn_reflns_av_R_equivalents 0.0554
_diffrn_reflns_av_sigmaI/netI 0.0873
_diffrn_reflns_limit_h_max 13
_diffrn_reflns_limit_h_min -13
_diffrn_reflns_limit_k_max 19
_diffrn_reflns_limit_k_min -19
_diffrn_reflns_limit_l_max 26
_diffrn_reflns_limit_l_min -26
_diffrn_reflns_number 51583
_diffrn_reflns_theta_full 27.92
_diffrn_reflns_theta_max 27.92
_diffrn_reflns_theta_min 1.47
_diffrn_source_type 'fine-focus sealed tube'
_exptl_absorpt_coefficient_mu 1.638
_exptl_absorpt_correction_T_max 0.9758
_exptl_absorpt_correction_T_min 0.8837
_exptl_absorpt_correction_type multi-scan
_exptl_absorpt_process_details 'SADABS V2008/1 (Bruker AXS)'
_exptl_crystal_colour 'clear colourless'
_exptl_crystal_density_diffrn 1.470
_exptl_crystal_density_method 'not measured'
_exptl_crystal_description prism
_exptl_crystal_F_000 1312
_exptl_crystal_size_max 0.140
_exptl_crystal_size_mid 0.120
_exptl_crystal_size_min 0.060
_refine_diff_density_max 1.006
_refine_diff_density_min -1.158
_refine_ls_extinction_method none
_refine_ls_goodness_of_fit_ref 0.902
_refine_ls_hydrogen_treatment constr
_refine_ls_matrix_type full
_refine_ls_number_parameters 670
_refine_ls_number_reflns 13950
_refine_ls_number_restraints 0
_refine_ls_restrained_S_all 0.902
_refine_ls_R_factor_all 0.0727
_refine_ls_R_factor_gt 0.0354
_refine_ls_shift/su_max 0.001
_refine_ls_shift/su_mean 0.000
_refine_ls_structure_factor_coef Fsqd
_refine_ls_weighting_details 'calc w=1/[\s^2^(Fo^2^)+(0.0303P)^2^+0.0000P] where P=(Fo^2^+2Fc^2^)/3'
_refine_ls_weighting_scheme calc
_refine_ls_wR_factor_gt 0.0699
_refine_ls_wR_factor_ref 0.0757
_reflns_number_gt 8929
_reflns_number_total 13950
_reflns_threshold_expression >2sigma(I)
_cod_data_source_file c4dt01242a2.cif
_cod_data_source_block I
_cod_depositor_comments 'Adding full bibliography for 7031303--7031308.cif.'
_cod_database_code 7031308

loop_
_space_group_symop_operation_xyz
'x, y, z'
'-x, -y, -z'

loop_
_atom_site_type_symbol
_atom_site_label
_atom_site_fract_x
_atom_site_fract_y
_atom_site_fract_z
_atom_site_U_iso_or_equiv
_atom_site_adp_type
_atom_site_calc_flag
_atom_site_refinement_flags
_atom_site_occupancy
C C1 0.4904(3) 0.3677(2) 0.64934(16) 0.0119(7) Uani d . 1
H H1A 0.5446 0.4358 0.6461 0.014 Uiso calc R 1
H H1B 0.425 0.3478 0.6094 0.014 Uiso calc R 1
C C2 0.7037(3) 0.3281(2) 0.58537(15) 0.0109(7) Uani d . 1
C C3 0.7578(3) 0.2605(2) 0.55695(15) 0.0104(7) Uani d . 1
C C4 0.8405(3) 0.2872(2) 0.50735(16) 0.0146(7) Uani d . 1
H H4A 0.8792 0.2421 0.4891 0.017 Uiso calc R 1
C C5 0.8677(3) 0.3788(2) 0.48393(16) 0.0160(7) Uani d . 1
H H5 0.9239 0.3959 0.4495 0.019 Uiso calc R 1
C C6 0.8129(3) 0.4451(2) 0.51091(16) 0.0162(7) Uani d . 1
H H6 0.8309 0.5076 0.4947 0.019 Uiso calc R 1
C C7 0.7320(3) 0.4204(2) 0.56143(16) 0.0133(7) Uani d . 1
H H7 0.6954 0.4664 0.58 0.016 Uiso calc R 1
C C8 0.6576(3) 0.0912(2) 0.52451(17) 0.0209(8) Uani d . 1
H H8A 0.636 0.0257 0.5399 0.031 Uiso calc R 1
H H8B 0.7166 0.0969 0.4893 0.031 Uiso calc R 1
H H8C 0.5748 0.1037 0.5074 0.031 Uiso calc R 1
C C9 0.8522(3) 0.1436(2) 0.60577(17) 0.0184(8) Uani d . 1
H H9A 0.8306 0.0784 0.6216 0.028 Uiso calc R 1
H H9B 0.8988 0.1912 0.6422 0.028 Uiso calc R 1
H H9C 0.91 0.1484 0.5701 0.028 Uiso calc R 1
C C10 0.7213(3) 0.3404(2) 0.72553(16) 0.0130(7) Uani d . 1
C C11 0.7549(3) 0.2763(2) 0.76856(16) 0.0144(7) Uani d . 1
C C12 0.8478(3) 0.3124(2) 0.82312(17) 0.0195(8) Uani d . 1
H H12 0.8688 0.2692 0.853 0.023 Uiso calc R 1
C C13 0.9106(3) 0.4113(3) 0.83462(18) 0.0219(8) Uani d . 1
H H13 0.9768 0.435 0.8712 0.026 Uiso calc R 1
C C14 0.8772(3) 0.4751(2) 0.79297(17) 0.0198(8) Uani d . 1
H H14 0.9186 0.5429 0.8014 0.024 Uiso calc R 1
C C15 0.7832(3) 0.4399(2) 0.73899(16) 0.0153(7) Uani d . 1
H H15 0.7601 0.484 0.7105 0.018 Uiso calc R 1
C C16 0.7798(3) 0.1131(2) 0.77067(17) 0.0223(8) Uani d . 1
H H16A 0.7295 0.0444 0.7617 0.033 Uiso calc R 1
H H16B 0.817 0.1252 0.8172 0.033 Uiso calc R 1
H H16C 0.8529 0.1306 0.7424 0.033 Uiso calc R 1
C C17 0.5784(3) 0.1429(2) 0.79958(17) 0.0239(8) Uani d . 1
H H17A 0.5331 0.0732 0.7919 0.036 Uiso calc R 1
H H17B 0.5141 0.1782 0.7891 0.036 Uiso calc R 1
H H17C 0.6153 0.158 0.846 0.036 Uiso calc R 1
C C18 0.2929(3) 0.4358(2) 0.70824(16) 0.0124(7) Uani d . 1
C C19 0.3046(3) 0.5118(2) 0.75553(16) 0.0142(7) Uani d . 1
C C20 0.2197(3) 0.5689(2) 0.74706(17) 0.0190(8) Uani d . 1
H H20 0.2288 0.6217 0.7779 0.023 Uiso calc R 1
C C21 0.1225(3) 0.5484(2) 0.69383(17) 0.0213(8) Uani d . 1
H H21 0.0645 0.5872 0.6886 0.026 Uiso calc R 1
C C22 0.1082(3) 0.4723(2) 0.64800(17) 0.0198(8) Uani d . 1
H H22 0.0399 0.4581 0.612 0.024 Uiso calc R 1
C C23 0.1947(3) 0.4169(2) 0.65503(16) 0.0159(7) Uani d . 1
H H23 0.1866 0.3655 0.6231 0.019 Uiso calc R 1
C C24 0.3604(4) 0.5628(3) 0.87297(17) 0.0258(9) Uani d . 1
H H24A 0.4307 0.5723 0.9098 0.039 Uiso calc R 1
H H24B 0.2782 0.5149 0.8836 0.039 Uiso calc R 1
H H24C 0.3429 0.6244 0.8656 0.039 Uiso calc R 1
C C25 0.5320(3) 0.5988(2) 0.79889(18) 0.0237(8) Uani d . 1
H H25A 0.5984 0.6091 0.8376 0.036 Uiso calc R 1
H H25B 0.5169 0.6603 0.789 0.036 Uiso calc R 1
H H25C 0.5652 0.5735 0.7609 0.036 Uiso calc R 1
C C26 0.2846(3) 0.2370(2) 0.71865(17) 0.0132(7) Uani d . 1
C C27 0.2443(3) 0.2010(2) 0.77852(17) 0.0166(7) Uani d . 1
C C28 0.1612(3) 0.1058(2) 0.77867(19) 0.0224(8) Uani d . 1
H H28 0.1327 0.0806 0.8191 0.027 Uiso calc R 1
C C29 0.1204(3) 0.0483(3) 0.7207(2) 0.0282(9) Uani d . 1
H H29 0.0644 -0.0165 0.7216 0.034 Uiso calc R 1
C C30 0.1593(3) 0.0832(2) 0.66165(19) 0.0229(8) Uani d . 1
H H30 0.1297 0.043 0.6218 0.027 Uiso calc R 1
C C31 0.2420(3) 0.1773(2) 0.66058(17) 0.0171(7) Uani d . 1
H H31 0.2701 0.2014 0.6198 0.021 Uiso calc R 1
C C32 0.1729(3) 0.2985(3) 0.8555(2) 0.0299(9) Uani d . 1
H H32A 0.1996 0.3405 0.8964 0.045 Uiso calc R 1
H H32B 0.095 0.2432 0.8614 0.045 Uiso calc R 1
H H32C 0.1496 0.3351 0.8194 0.045 Uiso calc R 1
C C33 0.3249(4) 0.2141(3) 0.89622(17) 0.0281(9) Uani d . 1
H H33A 0.3506 0.2591 0.9357 0.042 Uiso calc R 1
H H33B 0.401 0.1922 0.8865 0.042 Uiso calc R 1
H H33C 0.2494 0.1581 0.9041 0.042 Uiso calc R 1
C C34 0.3839(3) -0.0591(2) 0.67073(17) 0.0193(8) Uani d . 1
C C35 0.2894(3) -0.1505(2) 0.6855(2) 0.0298(9) Uani d . 1
H H35A 0.3205 -0.2042 0.6708 0.045 Uiso calc R 1
H H35B 0.2009 -0.1575 0.6623 0.045 Uiso calc R 1
H H35C 0.2834 -0.1511 0.7332 0.045 Uiso calc R 1
C C36 0.6928(4) 0.4503(2) 0.93470(17) 0.0190(8) Uani d . 1
C C37 0.8170(3) 0.4854(3) 0.97876(18) 0.0256(9) Uani d . 1
H H37A 0.8863 0.529 0.9557 0.038 Uiso calc R 1
H H37B 0.8463 0.4304 0.9923 0.038 Uiso calc R 1
H H37C 0.8019 0.5203 1.0179 0.038 Uiso calc R 1
C C38 0.6842(3) 0.7742(2) 0.65965(17) 0.0207(8) Uani d . 1
H H38 0.6473 0.7825 0.7087 0.025 Uiso calc R 1
C C41 1.1095(4) 0.9212(2) 0.94178(18) 0.0255(9) Uani d . 1
H H41 1.1184 0.9991 0.9527 0.031 Uiso calc R 1
C C100 0.4219(4) 0.1230(3) 0.1484(3) 0.0425(12) Uani d . 1
C C101 0.3949(5) 0.1181(5) 0.0769(3) 0.083(2) Uani d . 1
H H10A 0.4787 0.147 0.0576 0.125 Uiso calc R 1
H H10B 0.3315 0.1535 0.0649 0.125 Uiso calc R 1
H H10C 0.3564 0.0503 0.06 0.125 Uiso calc R 1
N N1 0.7263(2) 0.16287(17) 0.58052(13) 0.0114(6) Uani d . 1
N N2 0.6891(3) 0.17219(18) 0.75656(13) 0.0151(6) Uani d . 1
N N3 0.4041(3) 0.52818(18) 0.81292(13) 0.0162(6) Uani d . 1
N N4 0.2849(3) 0.26351(19) 0.83939(14) 0.0182(6) Uani d . 1
N N5 0.4577(3) 0.01119(19) 0.65915(14) 0.0184(6) Uani d . 1
N N6 0.5973(3) 0.4242(2) 0.89951(14) 0.0193(6) Uani d . 1
N N100 0.4445(4) 0.1297(3) 0.2046(2) 0.0538(11) Uani d . 1
B B1 0.6955(4) 0.6634(3) 0.6327(2) 0.0194(9) Uani d . 1
H H1 0.668 0.5971 0.6612 0.023 Uiso calc R 1
B B2 0.6773(4) 0.6592(3) 0.54302(19) 0.0157(8) Uani d . 1
H H2 0.6406 0.5905 0.5105 0.019 Uiso calc R 1
B B3 0.6485(4) 0.7721(3) 0.5203(2) 0.0184(9) Uani d . 1
H H3 0.5921 0.7802 0.4727 0.022 Uiso calc R 1
B B4 0.6491(4) 0.8392(3) 0.5970(2) 0.0207(9) Uani d . 1
H H4 0.5892 0.8906 0.6018 0.025 Uiso calc R 1
B B5 0.8080(4) 0.8696(3) 0.6395(2) 0.0236(10) Uani d . 1
H H5A 0.8505 0.9389 0.6711 0.028 Uiso calc R 1
B B6 0.8387(4) 0.7613(3) 0.6626(2) 0.0239(10) Uani d . 1
H H6A 0.9016 0.7585 0.7094 0.029 Uiso calc R 1
B B7 0.8378(4) 0.6913(3) 0.58961(19) 0.0175(9) Uani d . 1
H H7A 0.9012 0.6419 0.5883 0.021 Uiso calc R 1
B B8 0.8094(4) 0.7572(3) 0.52080(19) 0.0163(8) Uani d . 1
H H8 0.8541 0.7514 0.4735 0.02 Uiso calc R 1
B B9 0.7907(4) 0.8682(3) 0.5527(2) 0.0209(9) Uani d . 1
H H9 0.8222 0.9365 0.5265 0.025 Uiso calc R 1
B B10 0.9091(4) 0.8194(3) 0.5932(2) 0.0225(9) Uani d . 1
H H10 1.0195 0.8551 0.5935 0.027 Uiso calc R 1
B B11 0.9728(4) 0.8338(3) 0.9639(2) 0.0248(10) Uani d . 1
H H11 0.891 0.8504 0.9889 0.03 Uiso calc R 1
B B12 0.9452(4) 0.7280(3) 0.9075(2) 0.0195(9) Uani d . 1
H H12A 0.8453 0.6715 0.8961 0.023 Uiso calc R 1
B B13 1.0719(4) 0.7620(3) 0.8487(2) 0.0203(9) Uani d . 1
H H13A 1.0582 0.7282 0.7972 0.024 Uiso calc R 1
B B14 1.1688(4) 0.8866(3) 0.8724(2) 0.0223(9) Uani d . 1
H H14A 1.2177 0.9388 0.8364 0.027 Uiso calc R 1
B B15 1.2561(5) 0.8926(3) 0.9516(2) 0.0266(10) Uani d . 1
H H15A 1.3571 0.9465 0.9662 0.032 Uiso calc R 1
B B16 1.1339(4) 0.8587(3) 1.0086(2) 0.0286(11) Uani d . 1
H H16 1.1547 0.8901 1.061 0.034 Uiso calc R 1
B B17 1.0342(4) 0.7370(3) 0.9875(2) 0.0232(10) Uani d . 1
H H17 0.9899 0.688 1.0262 0.028 Uiso calc R 1
B B18 1.0945(4) 0.6953(3) 0.91673(19) 0.0173(9) Uani d . 1
H H18 1.0899 0.6177 0.9086 0.021 Uiso calc R 1
B B19 1.2306(4) 0.7911(3) 0.8948(2) 0.0200(9) Uani d . 1
H H19 1.3167 0.7776 0.8719 0.024 Uiso calc R 1
B B20 1.2098(4) 0.7736(3) 0.9791(2) 0.0239(10) Uani d . 1
H H20A 1.2814 0.7479 1.0119 0.029 Uiso calc R 1
P P1 0.60101(8) 0.29047(6) 0.65257(4) 0.01079(18) Uani d . 1
P P2 0.40057(8) 0.35882(6) 0.72273(4) 0.01138(18) Uani d . 1
Cu Cu1 0.58306(4) 0.13739(3) 0.65437(2) 0.01511(10) Uani d . 1
Cu Cu2 0.46066(4) 0.39206(3) 0.82782(2) 0.01637(10) Uani d . 1
Sn Sn1 0.48628(2) 0.679686(19) 0.587363(13) 0.02660(7) Uani d . 1
Sn Sn2 0.93355(3) 0.864117(19) 0.848837(14) 0.02836(8) Uani d . 1

loop_
_atom_site_aniso_label
_atom_site_aniso_U_11
_atom_site_aniso_U_22
_atom_site_aniso_U_33
_atom_site_aniso_U_12
_atom_site_aniso_U_13
_atom_site_aniso_U_23
C1 0.0088(17) 0.0118(15) 0.0152(18) 0.0033(13) 0.0002(14) 0.0024(13)
C2 0.0064(16) 0.0122(15) 0.0126(17) 0.0013(13) -0.0011(13) 0.0012(13)
C3 0.0077(16) 0.0118(15) 0.0096(17) 0.0015(13) -0.0041(13) -0.0001(13)
C4 0.0121(18) 0.0157(16) 0.0168(19) 0.0061(14) 0.0007(14) -0.0013(14)
C5 0.0129(18) 0.0214(18) 0.0132(18) 0.0033(14) 0.0043(14) 0.0054(15)
C6 0.0133(18) 0.0130(16) 0.0197(19) 0.0007(14) -0.0010(15) 0.0043(14)
C7 0.0116(17) 0.0119(16) 0.0156(18) 0.0027(13) 0.0005(14) 0.0001(14)
C8 0.026(2) 0.0130(17) 0.022(2) 0.0036(15) -0.0020(16) 0.0010(15)
C9 0.0168(19) 0.0184(17) 0.023(2) 0.0086(15) 0.0031(16) 0.0054(15)
C10 0.0111(17) 0.0170(16) 0.0121(18) 0.0059(14) 0.0027(14) -0.0008(14)
C11 0.0121(18) 0.0168(17) 0.0159(19) 0.0065(14) 0.0021(15) 0.0001(14)
C12 0.0176(19) 0.028(2) 0.0165(19) 0.0134(16) -0.0011(15) 0.0022(16)
C13 0.0125(19) 0.031(2) 0.020(2) 0.0064(16) -0.0025(15) -0.0065(17)
C14 0.0140(19) 0.0178(18) 0.026(2) 0.0028(15) 0.0039(16) -0.0057(16)
C15 0.0130(18) 0.0182(17) 0.0163(19) 0.0058(14) 0.0059(15) 0.0017(15)
C16 0.026(2) 0.0244(19) 0.021(2) 0.0155(16) -0.0019(16) 0.0050(16)
C17 0.026(2) 0.026(2) 0.021(2) 0.0089(16) 0.0055(17) 0.0074(16)
C18 0.0113(17) 0.0117(15) 0.0157(18) 0.0038(13) 0.0064(14) 0.0066(14)
C19 0.0117(17) 0.0160(16) 0.0165(19) 0.0048(14) 0.0048(14) 0.0071(14)
C20 0.023(2) 0.0182(17) 0.020(2) 0.0098(15) 0.0082(16) 0.0042(15)
C21 0.020(2) 0.0248(19) 0.027(2) 0.0149(16) 0.0102(17) 0.0114(16)
C22 0.0144(19) 0.0270(19) 0.019(2) 0.0075(15) 0.0019(15) 0.0113(16)
C23 0.0163(19) 0.0172(17) 0.0145(18) 0.0048(14) 0.0029(15) 0.0045(14)
C24 0.034(2) 0.030(2) 0.019(2) 0.0180(18) 0.0030(17) -0.0020(17)
C25 0.021(2) 0.0175(18) 0.028(2) 0.0014(15) -0.0029(17) 0.0009(16)
C26 0.0060(16) 0.0119(16) 0.023(2) 0.0042(13) 0.0019(14) 0.0040(14)
C27 0.0099(17) 0.0155(17) 0.026(2) 0.0061(14) 0.0025(15) 0.0035(15)
C28 0.0155(19) 0.0195(18) 0.031(2) 0.0016(15) 0.0058(17) 0.0076(17)
C29 0.018(2) 0.0158(18) 0.048(3) -0.0002(15) 0.0011(19) 0.0083(19)
C30 0.017(2) 0.0182(18) 0.032(2) 0.0054(15) -0.0055(17) -0.0025(17)
C31 0.0109(18) 0.0172(17) 0.023(2) 0.0043(14) 0.0006(15) 0.0045(15)
C32 0.024(2) 0.028(2) 0.041(3) 0.0090(17) 0.0157(19) -0.0008(19)
C33 0.038(2) 0.029(2) 0.020(2) 0.0110(18) 0.0088(18) 0.0114(17)
C34 0.017(2) 0.0178(18) 0.023(2) 0.0053(15) 0.0024(16) 0.0021(16)
C35 0.026(2) 0.0187(19) 0.040(3) -0.0003(16) 0.0028(19) 0.0113(18)
C36 0.025(2) 0.0192(18) 0.016(2) 0.0098(16) 0.0070(17) 0.0066(15)
C37 0.022(2) 0.029(2) 0.021(2) 0.0012(16) -0.0025(17) 0.0055(17)
C38 0.029(2) 0.0178(18) 0.017(2) 0.0098(16) 0.0012(16) -0.0006(15)
C41 0.036(2) 0.0166(18) 0.026(2) 0.0098(16) 0.0066(18) 0.0031(16)
C100 0.028(3) 0.027(2) 0.069(4) 0.0022(19) 0.009(3) -0.005(3)
C101 0.042(3) 0.133(6) 0.056(4) 0.007(3) 0.003(3) -0.048(4)
N1 0.0113(14) 0.0091(13) 0.0145(15) 0.0050(11) -0.0009(12) 0.0010(11)
N2 0.0149(15) 0.0153(14) 0.0164(16) 0.0063(12) 0.0007(12) 0.0055(12)
N3 0.0178(16) 0.0167(14) 0.0159(16) 0.0080(12) 0.0018(13) -0.0007(12)
N4 0.0171(16) 0.0193(15) 0.0204(17) 0.0066(12) 0.0081(13) 0.0053(13)
N5 0.0207(17) 0.0161(15) 0.0200(17) 0.0076(13) 0.0024(13) 0.0021(13)
N6 0.0203(17) 0.0248(16) 0.0152(16) 0.0103(13) 0.0004(14) 0.0044(13)
N100 0.052(3) 0.059(3) 0.059(3) 0.025(2) 0.016(2) 0.018(2)
B1 0.026(2) 0.0132(19) 0.020(2) 0.0085(17) 0.0021(18) 0.0028(17)
B2 0.019(2) 0.0121(18) 0.015(2) 0.0052(16) -0.0027(17) -0.0014(16)
B3 0.016(2) 0.026(2) 0.016(2) 0.0121(18) -0.0003(17) 0.0000(18)
B4 0.026(2) 0.020(2) 0.020(2) 0.0135(18) -0.0002(19) 0.0042(18)
B5 0.026(2) 0.018(2) 0.027(2) 0.0073(18) 0.003(2) -0.0011(19)
B6 0.024(2) 0.026(2) 0.022(2) 0.0120(19) -0.0084(19) -0.0028(19)
B7 0.019(2) 0.0162(19) 0.020(2) 0.0118(17) -0.0058(18) -0.0024(17)
B8 0.016(2) 0.019(2) 0.015(2) 0.0082(17) 0.0008(17) -0.0006(17)
B9 0.026(2) 0.0141(19) 0.024(2) 0.0068(17) 0.0014(19) 0.0018(17)
B10 0.015(2) 0.018(2) 0.032(3) 0.0037(17) -0.0025(19) -0.0064(19)
B11 0.028(3) 0.023(2) 0.026(3) 0.0085(19) 0.010(2) 0.0031(19)
B12 0.020(2) 0.019(2) 0.019(2) 0.0048(17) -0.0015(18) 0.0040(17)
B13 0.023(2) 0.020(2) 0.020(2) 0.0095(18) 0.0013(18) 0.0011(18)
B14 0.025(2) 0.021(2) 0.024(2) 0.0106(18) 0.0056(19) 0.0049(18)
B15 0.033(3) 0.023(2) 0.025(3) 0.011(2) 0.004(2) 0.0029(19)
B16 0.045(3) 0.021(2) 0.014(2) 0.005(2) -0.003(2) -0.0025(18)
B17 0.033(3) 0.017(2) 0.016(2) 0.0042(19) -0.0012(19) 0.0025(18)
B18 0.019(2) 0.0161(19) 0.014(2) 0.0029(16) -0.0039(17) 0.0021(16)
B19 0.018(2) 0.0156(19) 0.026(2) 0.0055(17) 0.0023(18) 0.0024(18)
B20 0.026(2) 0.019(2) 0.021(2) 0.0022(18) -0.0093(19) 0.0001(18)
P1 0.0109(4) 0.0100(4) 0.0123(4) 0.0041(3) 0.0014(4) 0.0027(3)
P2 0.0104(4) 0.0110(4) 0.0137(5) 0.0043(3) 0.0020(4) 0.0030(3)
Cu1 0.0163(2) 0.01043(19) 0.0191(2) 0.00437(17) 0.00209(18) 0.00456(17)
Cu2 0.0155(2) 0.0204(2) 0.0138(2) 0.00698(18) -0.00016(18) 0.00187(18)
Sn1 0.01825(15) 0.03133(15) 0.02969(16) 0.00670(11) 0.00329(12) 0.00130(12)
Sn2 0.03215(17) 0.02872(14) 0.03013(16) 0.01745(12) 0.00291(13) 0.00874(12)

loop_
_atom_type_symbol
_atom_type_description
_atom_type_scat_dispersion_real
_atom_type_scat_dispersion_imag
_atom_type_scat_source
C C 0.0033 0.0016 'International Tables Vol C Tables 4.2.6.8 and 6.1.1.4'
H H 0.0000 0.0000 'International Tables Vol C Tables 4.2.6.8 and 6.1.1.4'
N N 0.0061 0.0033 'International Tables Vol C Tables 4.2.6.8 and 6.1.1.4'
B B 0.0013 0.0007 'International Tables Vol C Tables 4.2.6.8 and 6.1.1.4'
P P 0.1023 0.0942 'International Tables Vol C Tables 4.2.6.8 and 6.1.1.4'
Cu Cu 0.3201 1.2651 'International Tables Vol C Tables 4.2.6.8 and 6.1.1.4'
Sn Sn -0.6537 1.4246 'International Tables Vol C Tables 4.2.6.8 and 6.1.1.4'

loop_
_geom_angle_atom_site_label_1
_geom_angle_atom_site_label_2
_geom_angle_atom_site_label_3
_geom_angle
P2 C1 P1 111.18(16)
P2 C1 H1A 109.4
P1 C1 H1A 109.4
P2 C1 H1B 109.4
P1 C1 H1B 109.4
H1A C1 H1B 108.0
C7 C2 C3 119.1(3)
C7 C2 P1 123.3(2)
C3 C2 P1 117.6(2)
C4 C3 C2 119.5(3)
C4 C3 N1 120.9(3)
C2 C3 N1 119.6(3)
C3 C4 C5 120.9(3)
C3 C4 H4A 119.5
C5 C4 H4A 119.5
C6 C5 C4 119.8(3)
C6 C5 H5 120.1
C4 C5 H5 120.1
C7 C6 C5 120.2(3)
C7 C6 H6 119.9
C5 C6 H6 119.9
C6 C7 C2 120.5(3)
C6 C7 H7 119.8
C2 C7 H7 119.8
N1 C8 H8A 109.5
N1 C8 H8B 109.5
H8A C8 H8B 109.5
N1 C8 H8C 109.5
H8A C8 H8C 109.5
H8B C8 H8C 109.5
N1 C9 H9A 109.5
N1 C9 H9B 109.5
H9A C9 H9B 109.5
N1 C9 H9C 109.5
H9A C9 H9C 109.5
H9B C9 H9C 109.5
C15 C10 C11 118.8(3)
C15 C10 P1 122.4(2)
C11 C10 P1 118.7(2)
C12 C11 C10 119.6(3)
C12 C11 N2 120.5(3)
C10 C11 N2 119.9(3)
C11 C12 C13 120.6(3)
C11 C12 H12 119.7
C13 C12 H12 119.7
C14 C13 C12 120.2(3)
C14 C13 H13 119.9
C12 C13 H13 119.9
C15 C14 C13 119.6(3)
C15 C14 H14 120.2
C13 C14 H14 120.2
C14 C15 C10 121.1(3)
C14 C15 H15 119.5
C10 C15 H15 119.5
N2 C16 H16A 109.5
N2 C16 H16B 109.5
H16A C16 H16B 109.5
N2 C16 H16C 109.5
H16A C16 H16C 109.5
H16B C16 H16C 109.5
N2 C17 H17A 109.5
N2 C17 H17B 109.5
H17A C17 H17B 109.5
N2 C17 H17C 109.5
H17A C17 H17C 109.5
H17B C17 H17C 109.5
C23 C18 C19 119.5(3)
C23 C18 P2 122.0(2)
C19 C18 P2 118.3(2)
C20 C19 C18 119.4(3)
C20 C19 N3 121.5(3)
C18 C19 N3 119.1(2)
C21 C20 C19 120.0(3)
C21 C20 H20 120.0
C19 C20 H20 120.0
C20 C21 C22 120.9(3)
C20 C21 H21 119.5
C22 C21 H21 119.5
C21 C22 C23 119.5(3)
C21 C22 H22 120.3
C23 C22 H22 120.3
C18 C23 C22 120.7(3)
C18 C23 H23 119.7
C22 C23 H23 119.7
N3 C24 H24A 109.5
N3 C24 H24B 109.5
H24A C24 H24B 109.5
N3 C24 H24C 109.5
H24A C24 H24C 109.5
H24B C24 H24C 109.5
N3 C25 H25A 109.5
N3 C25 H25B 109.5
H25A C25 H25B 109.5
N3 C25 H25C 109.5
H25A C25 H25C 109.5
H25B C25 H25C 109.5
C31 C26 C27 119.5(3)
C31 C26 P2 123.7(3)
C27 C26 P2 116.6(2)
C28 C27 C26 119.0(3)
C28 C27 N4 120.9(3)
C26 C27 N4 120.1(3)
C29 C28 C27 120.4(3)
C29 C28 H28 119.8
C27 C28 H28 119.8
C30 C29 C28 121.0(3)
C30 C29 H29 119.5
C28 C29 H29 119.5
C29 C30 C31 119.4(3)
C29 C30 H30 120.3
C31 C30 H30 120.3
C30 C31 C26 120.7(3)
C30 C31 H31 119.7
C26 C31 H31 119.7
N4 C32 H32A 109.5
N4 C32 H32B 109.5
H32A C32 H32B 109.5
N4 C32 H32C 109.5
H32A C32 H32C 109.5
H32B C32 H32C 109.5
N4 C33 H33A 109.5
N4 C33 H33B 109.5
H33A C33 H33B 109.5
N4 C33 H33C 109.5
H33A C33 H33C 109.5
H33B C33 H33C 109.5
N5 C34 C35 179.4(4)
C34 C35 H35A 109.5
C34 C35 H35B 109.5
H35A C35 H35B 109.5
C34 C35 H35C 109.5
H35A C35 H35C 109.5
H35B C35 H35C 109.5
N6 C36 C37 178.7(4)
C36 C37 H37A 109.5
C36 C37 H37B 109.5
H37A C37 H37B 109.5
C36 C37 H37C 109.5
H37A C37 H37C 109.5
H37B C37 H37C 109.5
B5 C38 B6 63.4(2)
B5 C38 B4 61.7(2)
B6 C38 B4 114.0(3)
B5 C38 B1 114.4(3)
B6 C38 B1 62.6(2)
B4 C38 B1 113.0(3)
B5 C38 Sn1 126.6(2)
B6 C38 Sn1 126.4(2)
B4 C38 Sn1 68.87(18)
B1 C38 Sn1 67.64(17)
B5 C38 H38 115.7
B6 C38 H38 115.5
B4 C38 H38 119.4
B1 C38 H38 119.5
Sn1 C38 H38 105.2
B16 C41 B15 62.8(2)
B16 C41 B14 113.4(3)
B15 C41 B14 62.2(2)
B16 C41 B11 62.6(2)
B15 C41 B11 114.4(3)
B14 C41 B11 112.9(3)
B16 C41 Sn2 126.5(2)
B15 C41 Sn2 126.0(2)
B14 C41 Sn2 67.66(18)
B11 C41 Sn2 68.42(18)
B16 C41 H41 115.8
B15 C41 H41 115.8
B14 C41 H41 120.0
B11 C41 H41 118.9
Sn2 C41 H41 105.4
N100 C100 C101 178.0(5)
C100 C101 H10A 109.5
C100 C101 H10B 109.5
H10A C101 H10B 109.5
C100 C101 H10C 109.5
H10A C101 H10C 109.5
H10B C101 H10C 109.5
C3 N1 C9 109.8(2)
C3 N1 C8 109.0(2)
C9 N1 C8 109.0(2)
C3 N1 Cu1 113.16(18)
C9 N1 Cu1 111.39(19)
C8 N1 Cu1 104.32(19)
C11 N2 C16 113.7(2)
C11 N2 C17 108.5(2)
C16 N2 C17 108.1(2)
C11 N2 Cu1 110.63(19)
C16 N2 Cu1 111.8(2)
C17 N2 Cu1 103.50(19)
C19 N3 C24 113.1(2)
C19 N3 C25 110.0(3)
C24 N3 C25 109.2(3)
C19 N3 Cu2 109.29(18)
C24 N3 Cu2 111.8(2)
C25 N3 Cu2 102.95(18)
C27 N4 C32 109.2(3)
C27 N4 C33 112.9(3)
C32 N4 C33 108.9(3)
C27 N4 Cu2 111.0(2)
C32 N4 Cu2 108.2(2)
C33 N4 Cu2 106.6(2)
C34 N5 Cu1 170.6(3)
C36 N6 Cu2 168.4(3)
C38 B1 B7 104.5(3)
C38 B1 B6 57.8(2)
B7 B1 B6 60.1(2)
C38 B1 B2 106.4(2)
B7 B1 B2 59.8(2)
B6 B1 B2 108.4(3)
C38 B1 Sn1 70.64(16)
B7 B1 Sn1 122.5(2)
B6 B1 Sn1 124.7(2)
B2 B1 Sn1 66.94(16)
C38 B1 H1 124.3
B7 B1 H1 120.8
B6 B1 H1 119.0
B2 B1 H1 123.2
Sn1 B1 H1 105.1
B8 B2 B7 60.2(2)
B8 B2 B1 106.3(3)
B7 B2 B1 58.4(2)
B8 B2 B3 59.0(2)
B7 B2 B3 106.7(3)
B1 B2 B3 106.6(2)
B8 B2 Sn1 122.9(2)
B7 B2 Sn1 122.4(2)
B1 B2 Sn1 68.25(17)
B3 B2 Sn1 68.34(16)
B8 B2 H2 119.9
B7 B2 H2 120.2
B1 B2 H2 123.9
B3 B2 H2 123.4
Sn1 B2 H2 106.1
B9 B3 B8 60.8(2)
B9 B3 B4 59.1(2)
B8 B3 B4 106.5(3)
B9 B3 B2 107.8(3)
B8 B3 B2 58.9(2)
B4 B3 B2 106.3(3)
B9 B3 Sn1 123.4(2)
B8 B3 Sn1 121.3(2)
B4 B3 Sn1 68.56(18)
B2 B3 Sn1 66.66(17)
B9 B3 H3 118.7
B8 B3 H3 120.2
B4 B3 H3 123.4
B2 B3 H3 123.8
Sn1 B3 H3 106.9
C38 B4 B5 58.8(2)
C38 B4 B9 105.8(3)
B5 B4 B9 60.4(2)
C38 B4 B3 107.5(3)
B5 B4 B3 108.7(3)
B9 B4 B3 59.2(2)
C38 B4 Sn1 70.28(17)
B5 B4 Sn1 125.2(2)
B9 B4 Sn1 122.4(2)
B3 B4 Sn1 67.40(18)
C38 B4 H4 123.2
B5 B4 H4 118.4
B9 B4 H4 120.8
B3 B4 H4 123.0
Sn1 B4 H4 105.1
C38 B5 B4 59.5(2)
C38 B5 B9 106.4(3)
B4 B5 B9 60.6(2)
C38 B5 B6 58.4(2)
B4 B5 B6 108.1(3)
B9 B5 B6 108.6(3)
C38 B5 B10 105.4(3)
B4 B5 B10 108.4(3)
B9 B5 B10 60.1(2)
B6 B5 B10 60.2(2)
C38 B5 H5A 124.0
B4 B5 H5A 121.2
B9 B5 H5A 121.5
B6 B5 H5A 121.6
B10 B5 H5A 122.2
C38 B6 B7 105.4(3)
C38 B6 B1 59.6(2)
B7 B6 B1 59.4(2)
C38 B6 B5 58.2(2)
B7 B6 B5 107.9(3)
B1 B6 B5 107.7(3)
C38 B6 B10 105.0(3)
B7 B6 B10 60.3(2)
B1 B6 B10 107.8(3)
B5 B6 B10 59.9(2)
C38 B6 H6A 124.2
B7 B6 H6A 122.2
B1 B6 H6A 121.6
B5 B6 H6A 121.9
B10 B6 H6A 122.3
B1 B7 B6 60.5(2)
B1 B7 B10 108.5(3)
B6 B7 B10 60.2(2)
B1 B7 B8 108.6(2)
B6 B7 B8 108.2(3)
B10 B7 B8 59.7(2)
B1 B7 B2 61.8(2)
B6 B7 B2 110.3(3)
B10 B7 B2 108.5(2)
B8 B7 B2 59.6(2)
B1 B7 H7A 120.9
B6 B7 H7A 120.9
B10 B7 H7A 121.8
B8 B7 H7A 122.2
B2 B7 H7A 120.5
B2 B8 B3 62.1(2)
B2 B8 B10 109.4(3)
B3 B8 B10 108.3(3)
B2 B8 B7 60.2(2)
B3 B8 B7 109.1(3)
B10 B8 B7 60.2(2)
B2 B8 B9 109.2(3)
B3 B8 B9 59.4(2)
B10 B8 B9 59.6(2)
B7 B8 B9 107.4(3)
B2 B8 H8 120.1
B3 B8 H8 120.9
B10 B8 H8 121.5
B7 B8 H8 121.8
B9 B8 H8 122.3
B5 B9 B4 59.0(2)
B5 B9 B3 109.4(3)
B4 B9 B3 61.6(2)
B5 B9 B10 60.3(2)
B4 B9 B10 107.3(3)
B3 B9 B10 108.7(3)
B5 B9 B8 107.9(3)
B4 B9 B8 107.7(3)
B3 B9 B8 59.8(2)
B10 B9 B8 59.7(2)
B5 B9 H9 121.5
B4 B9 H9 122.0
B3 B9 H9 120.4
B10 B9 H9 121.8
B8 B9 H9 122.2
B9 B10 B8 60.7(2)
B9 B10 B5 59.6(2)
B8 B10 B5 108.0(3)
B9 B10 B6 107.8(3)
B8 B10 B6 108.0(3)
B5 B10 B6 59.9(2)
B9 B10 B7 108.2(3)
B8 B10 B7 60.2(2)
B5 B10 B7 107.2(3)
B6 B10 B7 59.5(2)
B9 B10 H10 121.5
B8 B10 H10 121.3
B5 B10 H10 122.2
B6 B10 H10 121.9
B7 B10 H10 122.0
C41 B11 B16 58.5(2)
C41 B11 B17 105.0(3)
B16 B11 B17 59.8(2)
C41 B11 B12 106.9(3)
B16 B11 B12 108.1(3)
B17 B11 B12 59.4(2)
C41 B11 Sn2 70.39(19)
B16 B11 Sn2 124.6(3)
B17 B11 Sn2 121.5(2)
B12 B11 Sn2 66.52(18)
C41 B11 H11 123.5
B16 B11 H11 118.9
B17 B11 H11 121.2
B12 B11 H11 123.4
Sn2 B11 H11 105.7
B18 B12 B17 60.2(2)
B18 B12 B11 106.3(3)
B17 B12 B11 59.3(2)
B18 B12 B13 58.3(2)
B17 B12 B13 106.8(3)
B11 B12 B13 106.4(3)
B18 B12 Sn2 121.1(2)
B17 B12 Sn2 123.7(2)
B11 B12 Sn2 69.04(18)
B13 B12 Sn2 67.00(16)
B18 B12 H12A 120.8
B17 B12 H12A 119.1
B11 B12 H12A 123.0
B13 B12 H12A 124.3
Sn2 B12 H12A 106.4
B18 B13 B19 60.4(2)
B18 B13 B14 106.2(3)
B19 B13 B14 59.0(2)
B18 B13 B12 58.8(2)
B19 B13 B12 107.2(3)
B14 B13 B12 106.1(3)
B18 B13 Sn2 122.0(2)
B19 B13 Sn2 123.3(2)
B14 B13 Sn2 68.51(17)
B12 B13 Sn2 67.39(16)
B18 B13 H13A 120.2
B19 B13 H13A 119.2
B14 B13 H13A 123.8
B12 B13 H13A 123.9
Sn2 B13 H13A 106.3
C41 B14 B19 105.6(3)
C41 B14 B15 58.9(2)
B19 B14 B15 60.5(2)
C41 B14 B13 107.4(3)
B19 B14 B13 59.2(2)
B15 B14 B13 109.0(3)
C41 B14 Sn2 71.05(18)
B19 B14 Sn2 122.1(2)
B15 B14 Sn2 126.1(3)
B13 B14 Sn2 66.91(17)
C41 B14 H14A 123.1
B19 B14 H14A 121.1
B15 B14 H14A 117.9
B13 B14 H14A 123.2
Sn2 B14 H14A 104.8
C41 B15 B14 58.9(2)
C41 B15 B20 104.8(3)
B14 B15 B20 107.1(3)
C41 B15 B19 104.8(3)
B14 B15 B19 59.5(2)
B20 B15 B19 59.6(2)
C41 B15 B16 58.5(2)
B14 B15 B16 107.3(3)
B20 B15 B16 59.9(2)
B19 B15 B16 107.4(3)
C41 B15 H15A 124.4
B14 B15 H15A 122.0
B20 B15 H15A 122.6
B19 B15 H15A 122.7
B16 B15 H15A 121.9
C41 B16 B17 105.6(3)
C41 B16 B20 105.0(3)
B17 B16 B20 60.5(2)
C41 B16 B11 58.9(2)
B17 B16 B11 60.2(2)
B20 B16 B11 108.2(3)
C41 B16 B15 58.7(2)
B17 B16 B15 108.6(3)
B20 B16 B15 59.9(2)
B11 B16 B15 108.1(3)
C41 B16 H16 124.4
B17 B16 H16 121.7
B20 B16 H16 122.3
B11 B16 H16 121.4
B15 B16 H16 121.4
B16 B17 B11 60.0(2)
B16 B17 B18 107.5(3)
B11 B17 B18 107.4(3)
B16 B17 B12 109.8(3)
B11 B17 B12 61.3(2)
B18 B17 B12 59.6(2)
B16 B17 B20 59.8(2)
B11 B17 B20 107.5(3)
B18 B17 B20 59.7(2)
B12 B17 B20 108.5(3)
B16 B17 H17 121.3
B11 B17 H17 121.8
B18 B17 H17 122.6
B12 B17 H17 120.5
B20 B17 H17 122.0
B13 B18 B12 62.9(2)
B13 B18 B19 59.9(2)
B12 B18 B19 110.0(3)
B13 B18 B20 109.2(3)
B12 B18 B20 109.6(3)
B19 B18 B20 59.7(2)
B13 B18 B17 110.5(3)
B12 B18 B17 60.2(2)
B19 B18 B17 108.1(3)
B20 B18 B17 60.3(2)
B13 B18 H18 119.9
B12 B18 H18 119.8
B19 B18 H18 121.8
B20 B18 H18 121.4
B17 B18 H18 121.3
B14 B19 B13 61.8(2)
B14 B19 B20 107.9(3)
B13 B19 B20 109.4(3)
B14 B19 B18 107.8(3)
B13 B19 B18 59.7(2)
B20 B19 B18 60.2(2)
B14 B19 B15 60.0(2)
B13 B19 B15 110.7(3)
B20 B19 B15 60.1(2)
B18 B19 B15 108.4(3)
B14 B19 H19 121.6
B13 B19 H19 119.9
B20 B19 H19 121.5
B18 B19 H19 122.2
B15 B19 H19 120.9
B19 B20 B15 60.2(2)
B19 B20 B16 108.1(3)
B15 B20 B16 60.2(2)
B19 B20 B18 60.1(2)
B15 B20 B18 108.3(3)
B16 B20 B18 107.7(3)
B19 B20 B17 108.1(3)
B15 B20 B17 108.3(3)
B16 B20 B17 59.7(2)
B18 B20 B17 60.0(2)
B19 B20 H20A 121.6
B15 B20 H20A 121.3
B16 B20 H20A 121.9
B18 B20 H20A 121.7
B17 B20 H20A 121.7
C2 P1 C10 102.03(14)
C2 P1 C1 103.91(14)
C10 P1 C1 104.25(14)
C2 P1 Cu1 102.51(10)
C10 P1 Cu1 100.94(10)
C1 P1 Cu1 138.39(11)
C26 P2 C1 106.91(15)
C26 P2 C18 104.33(14)
C1 P2 C18 104.21(14)
C26 P2 Cu2 103.23(11)
C1 P2 Cu2 134.53(11)
C18 P2 Cu2 100.28(11)
N5 Cu1 P1 143.42(8)
N5 Cu1 N1 120.50(10)
P1 Cu1 N1 86.51(7)
N5 Cu1 N2 103.41(11)
P1 Cu1 N2 86.81(7)
N1 Cu1 N2 110.92(9)
N6 Cu2 P2 149.43(9)
N6 Cu2 N4 115.23(11)
P2 Cu2 N4 84.69(8)
N6 Cu2 N3 105.51(11)
P2 Cu2 N3 85.45(7)
N4 Cu2 N3 113.05(9)
B2 Sn1 B1 44.81(13)
B2 Sn1 B3 45.00(12)
B1 Sn1 B3 75.06(13)
B2 Sn1 B4 74.71(13)
B1 Sn1 B4 72.66(12)
B3 Sn1 B4 44.04(13)
B2 Sn1 C38 72.13(12)
B1 Sn1 C38 41.72(11)
B3 Sn1 C38 71.42(13)
B4 Sn1 C38 40.85(12)
B13 Sn2 B12 45.61(14)
B13 Sn2 B14 44.58(13)
B12 Sn2 B14 75.27(14)
B13 Sn2 B11 75.33(14)
B12 Sn2 B11 44.45(13)
B14 Sn2 B11 72.67(14)
B13 Sn2 C41 72.08(13)
B12 Sn2 C41 71.90(13)
B14 Sn2 C41 41.29(13)
B11 Sn2 C41 41.18(13)

loop_
_geom_bond_atom_site_label_1
_geom_bond_atom_site_label_2
_geom_bond_distance
C1 P2 1.828(3)
C1 P1 1.845(3)
C1 H1A 0.99
C1 H1B 0.99
C2 C7 1.401(4)
C2 C3 1.406(4)
C2 P1 1.819(3)
C3 C4 1.383(4)
C3 N1 1.467(4)
C4 C5 1.388(4)
C4 H4A 0.95
C5 C6 1.384(4)
C5 H5 0.95
C6 C7 1.384(4)
C6 H6 0.95
C7 H7 0.95
C8 N1 1.489(4)
C8 H8A 0.98
C8 H8B 0.98
C8 H8C 0.98
C9 N1 1.488(4)
C9 H9A 0.98
C9 H9B 0.98
C9 H9C 0.98
C10 C15 1.400(4)
C10 C11 1.403(4)
C10 P1 1.834(3)
C11 C12 1.385(4)
C11 N2 1.462(4)
C12 C13 1.388(5)
C12 H12 0.95
C13 C14 1.382(5)
C13 H13 0.95
C14 C15 1.380(4)
C14 H14 0.95
C15 H15 0.95
C16 N2 1.483(4)
C16 H16A 0.98
C16 H16B 0.98
C16 H16C 0.98
C17 N2 1.490(4)
C17 H17A 0.98
C17 H17B 0.98
C17 H17C 0.98
C18 C23 1.387(4)
C18 C19 1.406(4)
C18 P2 1.832(3)
C19 C20 1.396(4)
C19 N3 1.459(4)
C20 C21 1.380(5)
C20 H20 0.95
C21 C22 1.383(5)
C21 H21 0.95
C22 C23 1.388(4)
C22 H22 0.95
C23 H23 0.95
C24 N3 1.468(4)
C24 H24A 0.98
C24 H24B 0.98
C24 H24C 0.98
C25 N3 1.485(4)
C25 H25A 0.98
C25 H25B 0.98
C25 H25C 0.98
C26 C31 1.394(4)
C26 C27 1.396(4)
C26 P2 1.816(3)
C27 C28 1.396(4)
C27 N4 1.459(4)
C28 C29 1.375(5)
C28 H28 0.95
C29 C30 1.372(5)
C29 H29 0.95
C30 C31 1.385(4)
C30 H30 0.95
C31 H31 0.95
C32 N4 1.476(4)
C32 H32A 0.98
C32 H32B 0.98
C32 H32C 0.98
C33 N4 1.481(4)
C33 H33A 0.98
C33 H33B 0.98
C33 H33C 0.98
C34 N5 1.129(4)
C34 C35 1.460(5)
C35 H35A 0.98
C35 H35B 0.98
C35 H35C 0.98
C36 N6 1.135(4)
C36 C37 1.458(5)
C37 H37A 0.98
C37 H37B 0.98
C37 H37C 0.98
C38 B5 1.685(5)
C38 B6 1.689(5)
C38 B4 1.697(5)
C38 B1 1.722(5)
C38 Sn1 2.442(3)
C38 H38 1.12
C41 B16 1.707(5)
C41 B15 1.712(5)
C41 B14 1.712(5)
C41 B11 1.716(5)
C41 Sn2 2.454(4)
C41 H41 1.12
C100 N100 1.142(6)
C100 C101 1.454(7)
C101 H10A 0.98
C101 H10B 0.98
C101 H10C 0.98
N1 Cu1 2.189(3)
N2 Cu1 2.235(3)
N3 Cu2 2.255(2)
N4 Cu2 2.235(3)
N5 Cu1 1.921(3)
N6 Cu2 1.893(3)
B1 B7 1.754(6)
B1 B6 1.773(6)
B1 B2 1.816(5)
B1 Sn1 2.393(4)
B1 H1 1.12
B2 B8 1.770(5)
B2 B7 1.782(5)
B2 B3 1.826(5)
B2 Sn1 2.371(4)
B2 H2 1.12
B3 B9 1.765(6)
B3 B8 1.772(5)
B3 B4 1.807(6)
B3 Sn1 2.400(4)
B3 H3 1.12
B4 B5 1.735(6)
B4 B9 1.763(6)
B4 Sn1 2.419(4)
B4 H4 1.12
B5 B9 1.760(6)
B5 B6 1.773(5)
B5 B10 1.774(6)
B5 H5A 1.12
B6 B7 1.766(6)
B6 B10 1.779(6)
B6 H6A 1.12
B7 B10 1.781(5)
B7 B8 1.781(5)
B7 H7A 1.12
B8 B10 1.772(5)
B8 B9 1.789(5)
B8 H8 1.12
B9 B10 1.770(5)
B9 H9 1.12
B10 H10 1.12
B11 B16 1.779(6)
B11 B17 1.782(5)
B11 B12 1.817(6)
B11 Sn2 2.423(4)
B11 H11 1.12
B12 B18 1.771(5)
B12 B17 1.784(6)
B12 B13 1.842(6)
B12 Sn2 2.380(4)
B12 H12A 1.12
B13 B18 1.760(5)
B13 B19 1.765(6)
B13 B14 1.811(6)
B13 Sn2 2.373(4)
B13 H13A 1.12
B14 B19 1.760(5)
B14 B15 1.769(6)
B14 Sn2 2.400(4)
B14 H14A 1.12
B15 B20 1.776(6)
B15 B19 1.778(6)
B15 B16 1.781(6)
B15 H15A 1.12
B16 B17 1.776(6)
B16 B20 1.776(6)
B16 H16 1.12
B17 B18 1.782(6)
B17 B20 1.789(6)
B17 H17 1.12
B18 B19 1.774(5)
B18 B20 1.777(5)
B18 H18 1.12
B19 B20 1.767(6)
B19 H19 1.12
B20 H20A 1.12
P1 Cu1 2.1772(8)
P2 Cu2 2.1695(9)

loop_
_geom_torsion_atom_site_label_1
_geom_torsion_atom_site_label_2
_geom_torsion_atom_site_label_3
_geom_torsion_atom_site_label_4
_geom_torsion
C7 C2 C3 C4 1.8(4)
P1 C2 C3 C4 -177.6(2)
C7 C2 C3 N1 -178.6(3)
P1 C2 C3 N1 2.0(4)
C2 C3 C4 C5 -1.9(5)
N1 C3 C4 C5 178.5(3)
C3 C4 C5 C6 0.8(5)
C4 C5 C6 C7 0.5(5)
C5 C6 C7 C2 -0.6(5)
C3 C2 C7 C6 -0.5(4)
P1 C2 C7 C6 178.8(2)
C15 C10 C11 C12 0.0(5)
P1 C10 C11 C12 178.5(2)
C15 C10 C11 N2 178.4(3)
P1 C10 C11 N2 -3.1(4)
C10 C11 C12 C13 -1.7(5)
N2 C11 C12 C13 179.9(3)
C11 C12 C13 C14 2.5(5)
C12 C13 C14 C15 -1.5(5)
C13 C14 C15 C10 -0.2(5)
C11 C10 C15 C14 1.0(5)
P1 C10 C15 C14 -177.5(2)
C23 C18 C19 C20 -1.9(5)
P2 C18 C19 C20 -177.2(2)
C23 C18 C19 N3 177.2(3)
P2 C18 C19 N3 1.8(4)
C18 C19 C20 C21 2.1(5)
N3 C19 C20 C21 -176.9(3)
C19 C20 C21 C22 -0.6(5)
C20 C21 C22 C23 -1.2(5)
C19 C18 C23 C22 0.1(5)
P2 C18 C23 C22 175.3(2)
C21 C22 C23 C18 1.5(5)
C31 C26 C27 C28 -0.5(4)
P2 C26 C27 C28 -176.5(2)
C31 C26 C27 N4 -178.2(3)
P2 C26 C27 N4 5.8(4)
C26 C27 C28 C29 0.4(5)
N4 C27 C28 C29 178.1(3)
C27 C28 C29 C30 -0.5(5)
C28 C29 C30 C31 0.7(5)
C29 C30 C31 C26 -0.8(5)
C27 C26 C31 C30 0.6(4)
P2 C26 C31 C30 176.4(2)
C4 C3 N1 C9 58.7(4)
C2 C3 N1 C9 -120.9(3)
C4 C3 N1 C8 -60.6(3)
C2 C3 N1 C8 119.8(3)
C4 C3 N1 Cu1 -176.2(2)
C2 C3 N1 Cu1 4.2(3)
C12 C11 N2 C16 -40.4(4)
C10 C11 N2 C16 141.3(3)
C12 C11 N2 C17 80.0(3)
C10 C11 N2 C17 -98.4(3)
C12 C11 N2 Cu1 -167.1(2)
C10 C11 N2 Cu1 14.6(3)
C20 C19 N3 C24 33.1(4)
C18 C19 N3 C24 -145.9(3)
C20 C19 N3 C25 -89.3(4)
C18 C19 N3 C25 91.7(3)
C20 C19 N3 Cu2 158.4(3)
C18 C19 N3 Cu2 -20.6(3)
C28 C27 N4 C32 -77.5(4)
C26 C27 N4 C32 100.2(3)
C28 C27 N4 C33 43.7(4)
C26 C27 N4 C33 -138.6(3)
C28 C27 N4 Cu2 163.4(2)
C26 C27 N4 Cu2 -18.9(3)
C35 C34 N5 Cu1 -120.(40)
C37 C36 N6 Cu2 15.(18)
B5 C38 B1 B7 -1.5(4)
B6 C38 B1 B7 -39.5(3)
B4 C38 B1 B7 66.6(3)
Sn1 C38 B1 B7 119.9(2)
B5 C38 B1 B6 38.0(3)
B4 C38 B1 B6 106.1(3)
Sn1 C38 B1 B6 159.4(2)
B5 C38 B1 B2 -63.8(3)
B6 C38 B1 B2 -101.8(3)
B4 C38 B1 B2 4.3(4)
Sn1 C38 B1 B2 57.6(2)
B5 C38 B1 Sn1 -121.4(3)
B6 C38 B1 Sn1 -159.4(2)
B4 C38 B1 Sn1 -53.3(2)
C38 B1 B2 B8 59.6(3)
B7 B1 B2 B8 -37.9(2)
B6 B1 B2 B8 -1.2(3)
Sn1 B1 B2 B8 119.5(2)
C38 B1 B2 B7 97.5(3)
B6 B1 B2 B7 36.7(2)
Sn1 B1 B2 B7 157.5(2)
C38 B1 B2 B3 -2.2(3)
B7 B1 B2 B3 -99.7(3)
B6 B1 B2 B3 -63.0(3)
Sn1 B1 B2 B3 57.7(2)
C38 B1 B2 Sn1 -59.9(2)
B7 B1 B2 Sn1 -157.5(2)
B6 B1 B2 Sn1 -120.7(2)
B8 B2 B3 B9 -37.7(3)
B7 B2 B3 B9 0.5(4)
B1 B2 B3 B9 61.7(3)
Sn1 B2 B3 B9 119.4(3)
B7 B2 B3 B8 38.2(3)
B1 B2 B3 B8 99.4(3)
Sn1 B2 B3 B8 157.0(2)
B8 B2 B3 B4 -99.8(3)
B7 B2 B3 B4 -61.6(3)
B1 B2 B3 B4 -0.4(3)
Sn1 B2 B3 B4 57.3(2)
B8 B2 B3 Sn1 -157.0(2)
B7 B2 B3 Sn1 -118.9(2)
B1 B2 B3 Sn1 -57.7(2)
B6 C38 B4 B5 -37.2(3)
B1 C38 B4 B5 -106.3(3)
Sn1 C38 B4 B5 -158.9(2)
B5 C38 B4 B9 39.5(3)
B6 C38 B4 B9 2.3(4)
B1 C38 B4 B9 -66.7(3)
Sn1 C38 B4 B9 -119.3(2)
B5 C38 B4 B3 101.6(3)
B6 C38 B4 B3 64.4(3)
B1 C38 B4 B3 -4.6(4)
Sn1 C38 B4 B3 -57.2(2)
B5 C38 B4 Sn1 158.9(2)
B6 C38 B4 Sn1 121.6(3)
B1 C38 B4 Sn1 52.6(2)
B9 B3 B4 C38 -98.3(3)
B8 B3 B4 C38 -58.7(3)
B2 B3 B4 C38 3.0(3)
Sn1 B3 B4 C38 59.0(2)
B9 B3 B4 B5 -36.1(3)
B8 B3 B4 B5 3.4(4)
B2 B3 B4 B5 65.2(3)
Sn1 B3 B4 B5 121.2(2)
B8 B3 B4 B9 39.6(2)
B2 B3 B4 B9 101.3(3)
Sn1 B3 B4 B9 157.4(2)
B9 B3 B4 Sn1 -157.4(2)
B8 B3 B4 Sn1 -117.8(2)
B2 B3 B4 Sn1 -56.1(2)
B6 C38 B5 B4 141.8(3)
B1 C38 B5 B4 104.1(3)
Sn1 C38 B5 B4 24.7(3)
B6 C38 B5 B9 102.0(3)
B4 C38 B5 B9 -39.8(2)
B1 C38 B5 B9 64.3(3)
Sn1 C38 B5 B9 -15.0(4)
B4 C38 B5 B6 -141.8(3)
B1 C38 B5 B6 -37.7(3)
Sn1 C38 B5 B6 -117.1(3)
B6 C38 B5 B10 39.3(3)
B4 C38 B5 B10 -102.5(3)
B1 C38 B5 B10 1.6(4)
Sn1 C38 B5 B10 -77.8(3)
B9 B4 B5 C38 -135.2(3)
B3 B4 B5 C38 -99.6(3)
Sn1 B4 B5 C38 -24.5(3)
C38 B4 B5 B9 135.2(3)
B3 B4 B5 B9 35.6(3)
Sn1 B4 B5 B9 110.7(3)
C38 B4 B5 B6 33.6(3)
B9 B4 B5 B6 -101.6(3)
B3 B4 B5 B6 -65.9(4)
Sn1 B4 B5 B6 9.1(4)
C38 B4 B5 B10 97.4(3)
B9 B4 B5 B10 -37.8(3)
B3 B4 B5 B10 -2.2(4)
Sn1 B4 B5 B10 72.9(4)
B5 C38 B6 B7 -101.8(3)
B4 C38 B6 B7 -65.2(3)
B1 C38 B6 B7 39.4(3)
Sn1 C38 B6 B7 15.5(4)
B5 C38 B6 B1 -141.2(3)
B4 C38 B6 B1 -104.6(3)
Sn1 C38 B6 B1 -23.9(3)
B4 C38 B6 B5 36.6(3)
B1 C38 B6 B5 141.2(3)
Sn1 C38 B6 B5 117.3(3)
B5 C38 B6 B10 -39.1(3)
B4 C38 B6 B10 -2.5(4)
B1 C38 B6 B10 102.1(3)
Sn1 C38 B6 B10 78.2(3)
B7 B1 B6 C38 134.7(3)
B2 B1 B6 C38 98.1(3)
Sn1 B1 B6 C38 23.9(3)
C38 B1 B6 B7 -134.7(3)
B2 B1 B6 B7 -36.6(2)
Sn1 B1 B6 B7 -110.9(3)
C38 B1 B6 B5 -34.0(3)
B7 B1 B6 B5 100.7(3)
B2 B1 B6 B5 64.1(3)
Sn1 B1 B6 B5 -10.2(4)
C38 B1 B6 B10 -97.3(3)
B7 B1 B6 B10 37.4(2)
B2 B1 B6 B10 0.8(3)
Sn1 B1 B6 B10 -73.4(3)
B4 B5 B6 C38 -34.1(3)
B9 B5 B6 C38 -98.3(3)
B10 B5 B6 C38 -135.3(3)
C38 B5 B6 B7 97.4(3)
B4 B5 B6 B7 63.3(4)
B9 B5 B6 B7 -0.9(4)
B10 B5 B6 B7 -37.9(3)
C38 B5 B6 B1 34.6(3)
B4 B5 B6 B1 0.5(4)
B9 B5 B6 B1 -63.7(4)
B10 B5 B6 B1 -100.7(3)
C38 B5 B6 B10 135.3(3)
B4 B5 B6 B10 101.2(3)
B9 B5 B6 B10 37.0(3)
C38 B1 B7 B6 38.3(2)
B2 B1 B7 B6 139.1(3)
Sn1 B1 B7 B6 114.4(3)
C38 B1 B7 B10 0.8(3)
B6 B1 B7 B10 -37.6(3)
B2 B1 B7 B10 101.5(3)
Sn1 B1 B7 B10 76.8(3)
C38 B1 B7 B8 -62.6(3)
B6 B1 B7 B8 -100.9(3)
B2 B1 B7 B8 38.2(2)
Sn1 B1 B7 B8 13.5(4)
C38 B1 B7 B2 -100.8(3)
B6 B1 B7 B2 -139.1(3)
Sn1 B1 B7 B2 -24.7(2)
C38 B6 B7 B1 -39.5(2)
B5 B6 B7 B1 -100.4(3)
B10 B6 B7 B1 -138.2(3)
C38 B6 B7 B10 98.7(3)
B1 B6 B7 B10 138.2(3)
B5 B6 B7 B10 37.8(3)
C38 B6 B7 B8 62.0(3)
B1 B6 B7 B8 101.4(3)
B5 B6 B7 B8 1.0(4)
B10 B6 B7 B8 -36.8(3)
C38 B6 B7 B2 -1.5(4)
B1 B6 B7 B2 37.9(3)
B5 B6 B7 B2 -62.5(4)
B10 B6 B7 B2 -100.3(3)
B8 B2 B7 B1 137.2(3)
B3 B2 B7 B1 99.5(3)
Sn1 B2 B7 B1 24.9(2)
B8 B2 B7 B6 99.8(3)
B1 B2 B7 B6 -37.4(3)
B3 B2 B7 B6 62.2(3)
Sn1 B2 B7 B6 -12.4(4)
B8 B2 B7 B10 35.6(3)
B1 B2 B7 B10 -101.6(3)
B3 B2 B7 B10 -2.1(4)
Sn1 B2 B7 B10 -76.7(3)
B1 B2 B7 B8 -137.2(3)
B3 B2 B7 B8 -37.6(2)
Sn1 B2 B7 B8 -112.2(3)
B7 B2 B8 B3 -137.0(3)
B1 B2 B8 B3 -99.9(3)
Sn1 B2 B8 B3 -25.6(2)
B7 B2 B8 B10 -36.0(2)
B1 B2 B8 B10 1.1(3)
B3 B2 B8 B10 101.0(3)
Sn1 B2 B8 B10 75.4(3)
B1 B2 B8 B7 37.1(2)
B3 B2 B8 B7 137.0(3)
Sn1 B2 B8 B7 111.4(3)
B7 B2 B8 B9 -99.5(3)
B1 B2 B8 B9 -62.4(3)
B3 B2 B8 B9 37.4(3)
Sn1 B2 B8 B9 11.9(4)
B9 B3 B8 B2 138.2(3)
B4 B3 B8 B2 99.4(3)
Sn1 B3 B8 B2 24.8(2)
B9 B3 B8 B10 35.5(3)
B4 B3 B8 B10 -3.4(4)
B2 B3 B8 B10 -102.7(3)
Sn1 B3 B8 B10 -78.0(3)
B9 B3 B8 B7 99.4(3)
B4 B3 B8 B7 60.5(3)
B2 B3 B8 B7 -38.8(2)
Sn1 B3 B8 B7 -14.1(4)
B4 B3 B8 B9 -38.8(3)
B2 B3 B8 B9 -138.2(3)
Sn1 B3 B8 B9 -113.4(3)
B1 B7 B8 B2 -39.2(2)
B6 B7 B8 B2 -103.3(3)
B10 B7 B8 B2 -140.3(3)
B1 B7 B8 B3 0.4(4)
B6 B7 B8 B3 -63.6(3)
B10 B7 B8 B3 -100.6(3)
B2 B7 B8 B3 39.7(2)
B1 B7 B8 B10 101.1(3)
B6 B7 B8 B10 37.0(3)
B2 B7 B8 B10 140.3(3)
B1 B7 B8 B9 63.4(3)
B6 B7 B8 B9 -0.7(4)
B10 B7 B8 B9 -37.7(3)
B2 B7 B8 B9 102.6(3)
C38 B5 B9 B4 39.2(2)
B6 B5 B9 B4 100.7(3)
B10 B5 B9 B4 137.8(3)
C38 B5 B9 B3 2.4(3)
B4 B5 B9 B3 -36.8(2)
B6 B5 B9 B3 63.9(3)
B10 B5 B9 B3 101.0(3)
C38 B5 B9 B10 -98.6(3)
B4 B5 B9 B10 -137.8(3)
B6 B5 B9 B10 -37.1(3)
C38 B5 B9 B8 -61.1(3)
B4 B5 B9 B8 -100.3(3)
B6 B5 B9 B8 0.4(4)
B10 B5 B9 B8 37.5(3)
C38 B4 B9 B5 -38.8(2)
B3 B4 B9 B5 -140.0(3)
Sn1 B4 B9 B5 -115.1(3)
C38 B4 B9 B3 101.3(3)
B5 B4 B9 B3 140.0(3)
Sn1 B4 B9 B3 24.9(2)
C38 B4 B9 B10 -1.1(3)
B5 B4 B9 B10 37.7(3)
B3 B4 B9 B10 -102.4(3)
Sn1 B4 B9 B10 -77.5(3)
C38 B4 B9 B8 61.8(3)
B5 B4 B9 B8 100.6(3)
B3 B4 B9 B8 -39.4(2)
Sn1 B4 B9 B8 -14.5(4)
B8 B3 B9 B5 -99.8(3)
B4 B3 B9 B5 35.7(2)
B2 B3 B9 B5 -63.0(3)
Sn1 B3 B9 B5 10.3(3)
B8 B3 B9 B4 -135.6(3)
B2 B3 B9 B4 -98.7(3)
Sn1 B3 B9 B4 -25.4(2)
B8 B3 B9 B10 -35.6(3)
B4 B3 B9 B10 100.0(3)
B2 B3 B9 B10 1.3(4)
Sn1 B3 B9 B10 74.6(3)
B4 B3 B9 B8 135.6(3)
B2 B3 B9 B8 36.8(3)
Sn1 B3 B9 B8 110.2(3)
B2 B8 B9 B5 64.0(3)
B3 B8 B9 B5 102.5(3)
B10 B8 B9 B5 -37.8(3)
B7 B8 B9 B5 0.2(4)
B2 B8 B9 B4 1.7(3)
B3 B8 B9 B4 40.3(3)
B10 B8 B9 B4 -100.1(3)
B7 B8 B9 B4 -62.1(3)
B2 B8 B9 B3 -38.6(3)
B10 B8 B9 B3 -140.3(3)
B7 B8 B9 B3 -102.4(3)
B2 B8 B9 B10 101.8(3)
B3 B8 B9 B10 140.3(3)
B7 B8 B9 B10 38.0(3)
B5 B9 B10 B8 137.8(3)
B4 B9 B10 B8 100.8(3)
B3 B9 B10 B8 35.6(3)
B4 B9 B10 B5 -37.1(3)
B3 B9 B10 B5 -102.2(3)
B8 B9 B10 B5 -137.8(3)
B5 B9 B10 B6 36.7(3)
B4 B9 B10 B6 -0.3(4)
B3 B9 B10 B6 -65.5(3)
B8 B9 B10 B6 -101.1(3)
B5 B9 B10 B7 99.7(3)
B4 B9 B10 B7 62.6(3)
B3 B9 B10 B7 -2.6(4)
B8 B9 B10 B7 -38.2(3)
B2 B8 B10 B9 -101.4(3)
B3 B8 B10 B9 -35.4(3)
B7 B8 B10 B9 -137.4(3)
B2 B8 B10 B5 -63.9(3)
B3 B8 B10 B5 2.1(4)
B7 B8 B10 B5 -99.9(3)
B9 B8 B10 B5 37.5(3)
B2 B8 B10 B6 -0.6(3)
B3 B8 B10 B6 65.4(3)
B7 B8 B10 B6 -36.6(2)
B9 B8 B10 B6 100.8(3)
B2 B8 B10 B7 36.0(2)
B3 B8 B10 B7 102.0(3)
B9 B8 B10 B7 137.4(3)
C38 B5 B10 B9 100.4(3)
B4 B5 B10 B9 38.0(3)
B6 B5 B10 B9 138.8(3)
C38 B5 B10 B8 62.4(3)
B4 B5 B10 B8 0.1(4)
B9 B5 B10 B8 -38.0(3)
B6 B5 B10 B8 100.8(3)
C38 B5 B10 B6 -38.4(3)
B4 B5 B10 B6 -100.8(3)
B9 B5 B10 B6 -138.8(3)
C38 B5 B10 B7 -1.0(4)
B4 B5 B10 B7 -63.4(3)
B9 B5 B10 B7 -101.4(3)
B6 B5 B10 B7 37.4(3)
C38 B6 B10 B9 1.6(4)
B7 B6 B10 B9 101.1(3)
B1 B6 B10 B9 64.0(3)
B5 B6 B10 B9 -36.6(3)
C38 B6 B10 B8 -62.5(3)
B7 B6 B10 B8 36.9(2)
B1 B6 B10 B8 -0.1(3)
B5 B6 B10 B8 -100.7(3)
C38 B6 B10 B5 38.2(3)
B7 B6 B10 B5 137.7(3)
B1 B6 B10 B5 100.6(3)
C38 B6 B10 B7 -99.4(3)
B1 B6 B10 B7 -37.1(2)
B5 B6 B10 B7 -137.7(3)
B1 B7 B10 B9 -62.7(4)
B6 B7 B10 B9 -100.4(3)
B8 B7 B10 B9 38.4(3)
B2 B7 B10 B9 2.9(4)
B1 B7 B10 B8 -101.1(3)
B6 B7 B10 B8 -138.8(3)
B2 B7 B10 B8 -35.5(3)
B1 B7 B10 B5 0.1(4)
B6 B7 B10 B5 -37.6(3)
B8 B7 B10 B5 101.2(3)
B2 B7 B10 B5 65.7(3)
B1 B7 B10 B6 37.7(3)
B8 B7 B10 B6 138.8(3)
B2 B7 B10 B6 103.3(3)
B15 C41 B11 B16 36.8(3)
B14 C41 B11 B16 105.5(3)
Sn2 C41 B11 B16 157.8(2)
B16 C41 B11 B17 -39.2(3)
B15 C41 B11 B17 -2.4(4)
B14 C41 B11 B17 66.3(3)
Sn2 C41 B11 B17 118.6(3)
B16 C41 B11 B12 -101.2(3)
B15 C41 B11 B12 -64.4(4)
B14 C41 B11 B12 4.3(4)
Sn2 C41 B11 B12 56.6(2)
B16 C41 B11 Sn2 -157.8(2)
B15 C41 B11 Sn2 -121.0(3)
B14 C41 B11 Sn2 -52.3(2)
C41 B11 B12 B18 58.6(3)
B16 B11 B12 B18 -3.0(4)
B17 B11 B12 B18 -39.1(3)
Sn2 B11 B12 B18 117.7(2)
C41 B11 B12 B17 97.7(3)
B16 B11 B12 B17 36.1(3)
Sn2 B11 B12 B17 156.7(2)
C41 B11 B12 B13 -2.3(3)
B16 B11 B12 B13 -63.9(3)
B17 B11 B12 B13 -100.1(3)
Sn2 B11 B12 B13 56.7(2)
C41 B11 B12 Sn2 -59.0(2)
B16 B11 B12 Sn2 -120.6(3)
B17 B11 B12 Sn2 -156.7(2)
B17 B12 B13 B18 37.2(2)
B11 B12 B13 B18 99.4(3)
Sn2 B12 B13 B18 157.3(2)
B18 B12 B13 B19 -37.7(2)
B17 B12 B13 B19 -0.5(3)
B11 B12 B13 B19 61.6(3)
Sn2 B12 B13 B19 119.6(2)
B18 B12 B13 B14 -99.5(3)
B17 B12 B13 B14 -62.4(3)
B11 B12 B13 B14 -0.2(3)
Sn2 B12 B13 B14 57.8(2)
B18 B12 B13 Sn2 -157.3(2)
B17 B12 B13 Sn2 -120.1(2)
B11 B12 B13 Sn2 -58.0(2)
B16 C41 B14 B19 2.4(4)
B15 C41 B14 B19 40.1(3)
B11 C41 B14 B19 -66.4(3)
Sn2 C41 B14 B19 -119.1(3)
B16 C41 B14 B15 -37.6(3)
B11 C41 B14 B15 -106.5(3)
Sn2 C41 B14 B15 -159.2(2)
B16 C41 B14 B13 64.4(4)
B15 C41 B14 B13 102.1(3)
B11 C41 B14 B13 -4.4(4)
Sn2 C41 B14 B13 -57.1(2)
B16 C41 B14 Sn2 121.6(3)
B15 C41 B14 Sn2 159.2(2)
B11 C41 B14 Sn2 52.7(2)
B18 B13 B14 C41 -58.9(3)
B19 B13 B14 C41 -98.1(3)
B12 B13 B14 C41 2.7(3)
Sn2 B13 B14 C41 59.7(2)
B18 B13 B14 B19 39.2(3)
B12 B13 B14 B19 100.7(3)
Sn2 B13 B14 B19 157.8(2)
B18 B13 B14 B15 3.5(4)
B19 B13 B14 B15 -35.8(3)
B12 B13 B14 B15 65.0(3)
Sn2 B13 B14 B15 122.1(3)
B18 B13 B14 Sn2 -118.6(2)
B19 B13 B14 Sn2 -157.8(2)
B12 B13 B14 Sn2 -57.07(19)
B16 C41 B15 B14 140.9(3)
B11 C41 B15 B14 104.2(3)
Sn2 C41 B15 B14 23.9(3)
B16 C41 B15 B20 39.6(3)
B14 C41 B15 B20 -101.3(3)
B11 C41 B15 B20 2.8(4)
Sn2 C41 B15 B20 -77.4(3)
B16 C41 B15 B19 101.5(3)
B14 C41 B15 B19 -39.4(3)
B11 C41 B15 B19 64.7(4)
Sn2 C41 B15 B19 -15.5(4)
B14 C41 B15 B16 -140.9(3)
B11 C41 B15 B16 -36.8(3)
Sn2 C41 B15 B16 -117.0(3)
B19 B14 B15 C41 -134.6(3)
B13 B14 B15 C41 -99.4(3)
Sn2 B14 B15 C41 -24.5(3)
C41 B14 B15 B20 97.2(3)
B19 B14 B15 B20 -37.3(3)
B13 B14 B15 B20 -2.1(4)
Sn2 B14 B15 B20 72.7(3)
C41 B14 B15 B19 134.6(3)
B13 B14 B15 B19 35.2(3)
Sn2 B14 B15 B19 110.0(3)
C41 B14 B15 B16 34.2(3)
B19 B14 B15 B16 -100.3(3)
B13 B14 B15 B16 -65.1(3)
Sn2 B14 B15 B16 9.7(4)
B15 C41 B16 B17 -102.6(3)
B14 C41 B16 B17 -65.2(4)
B11 C41 B16 B17 39.5(3)
Sn2 C41 B16 B17 13.6(4)
B15 C41 B16 B20 -39.7(3)
B14 C41 B16 B20 -2.2(4)
B11 C41 B16 B20 102.5(3)
Sn2 C41 B16 B20 76.5(3)
B15 C41 B16 B11 -142.1(3)
B14 C41 B16 B11 -104.7(3)
Sn2 C41 B16 B11 -25.9(3)
B14 C41 B16 B15 37.4(3)
B11 C41 B16 B15 142.1(3)
Sn2 C41 B16 B15 116.2(3)
B17 B11 B16 C41 135.1(3)
B12 B11 B16 C41 99.1(3)
Sn2 B11 B16 C41 25.6(3)
C41 B11 B16 B17 -135.1(3)
B12 B11 B16 B17 -35.9(3)
Sn2 B11 B16 B17 -109.5(3)
C41 B11 B16 B20 -96.9(3)
B17 B11 B16 B20 38.2(3)
B12 B11 B16 B20 2.2(4)
Sn2 B11 B16 B20 -71.3(4)
C41 B11 B16 B15 -33.5(3)
B17 B11 B16 B15 101.6(3)
B12 B11 B16 B15 65.6(3)
Sn2 B11 B16 B15 -7.9(4)
B14 B15 B16 C41 -34.4(3)
B20 B15 B16 C41 -134.6(3)
B19 B15 B16 C41 -97.0(3)
C41 B15 B16 B17 97.3(3)
B14 B15 B16 B17 62.9(3)
B20 B15 B16 B17 -37.2(3)
B19 B15 B16 B17 0.3(4)
C41 B15 B16 B20 134.6(3)
B14 B15 B16 B20 100.1(3)
B19 B15 B16 B20 37.5(3)
C41 B15 B16 B11 33.6(3)
B14 B15 B16 B11 -0.8(4)
B20 B15 B16 B11 -101.0(3)
B19 B15 B16 B11 -63.5(3)
C41 B16 B17 B11 -38.9(3)
B20 B16 B17 B11 -137.5(3)
B15 B16 B17 B11 -100.6(3)
C41 B16 B17 B18 61.4(3)
B20 B16 B17 B18 -37.2(3)
B11 B16 B17 B18 100.3(3)
B15 B16 B17 B18 -0.2(4)
C41 B16 B17 B12 -1.7(4)
B20 B16 B17 B12 -100.4(3)
B11 B16 B17 B12 37.2(3)
B15 B16 B17 B12 -63.4(4)
C41 B16 B17 B20 98.6(3)
B11 B16 B17 B20 137.5(3)
B15 B16 B17 B20 37.0(3)
C41 B11 B17 B16 38.5(3)
B12 B11 B17 B16 139.6(3)
Sn2 B11 B17 B16 114.5(3)
C41 B11 B17 B18 -62.0(3)
B16 B11 B17 B18 -100.6(3)
B12 B11 B17 B18 39.0(3)
Sn2 B11 B17 B18 13.9(4)
C41 B11 B17 B12 -101.0(3)
B16 B11 B17 B12 -139.6(3)
Sn2 B11 B17 B12 -25.1(3)
C41 B11 B17 B20 0.8(4)
B16 B11 B17 B20 -37.7(3)
B12 B11 B17 B20 101.9(3)
Sn2 B11 B17 B20 76.8(3)
B18 B12 B17 B16 99.2(3)
B11 B12 B17 B16 -36.6(3)
B13 B12 B17 B16 62.9(3)
Sn2 B12 B17 B16 -10.3(4)
B18 B12 B17 B11 135.8(3)
B13 B12 B17 B11 99.5(3)
Sn2 B12 B17 B11 26.3(3)
B11 B12 B17 B18 -135.8(3)
B13 B12 B17 B18 -36.3(2)
Sn2 B12 B17 B18 -109.5(3)
B18 B12 B17 B20 35.5(3)
B11 B12 B17 B20 -100.3(3)
B13 B12 B17 B20 -0.8(3)
Sn2 B12 B17 B20 -74.0(3)
B19 B13 B18 B12 137.8(3)
B14 B13 B18 B12 99.3(3)
Sn2 B13 B18 B12 24.8(3)
B14 B13 B18 B19 -38.5(3)
B12 B13 B18 B19 -137.8(3)
Sn2 B13 B18 B19 -113.0(3)
B19 B13 B18 B20 35.1(3)
B14 B13 B18 B20 -3.5(4)
B12 B13 B18 B20 -102.7(3)
Sn2 B13 B18 B20 -77.9(3)
B19 B13 B18 B17 99.6(3)
B14 B13 B18 B17 61.1(3)
B12 B13 B18 B17 -38.2(3)
Sn2 B13 B18 B17 -13.3(4)
B17 B12 B18 B13 -138.2(3)
B11 B12 B18 B13 -99.5(3)
Sn2 B12 B18 B13 -24.5(3)
B17 B12 B18 B19 -100.0(3)
B11 B12 B18 B19 -61.3(3)
B13 B12 B18 B19 38.2(3)
Sn2 B12 B18 B19 13.7(4)
B17 B12 B18 B20 -36.1(3)
B11 B12 B18 B20 2.6(4)
B13 B12 B18 B20 102.1(3)
Sn2 B12 B18 B20 77.6(3)
B11 B12 B18 B17 38.7(3)
B13 B12 B18 B17 138.2(3)
Sn2 B12 B18 B17 113.7(3)
B16 B17 B18 B13 -63.7(3)
B11 B17 B18 B13 -0.5(4)
B12 B17 B18 B13 39.3(3)
B20 B17 B18 B13 -101.0(3)
B16 B17 B18 B12 -103.0(3)
B11 B17 B18 B12 -39.8(3)
B20 B17 B18 B12 -140.3(3)
B16 B17 B18 B19 0.1(3)
B11 B17 B18 B19 63.3(3)
B12 B17 B18 B19 103.2(3)
B20 B17 B18 B19 -37.2(2)
B16 B17 B18 B20 37.3(3)
B11 B17 B18 B20 100.5(3)
B12 B17 B18 B20 140.3(3)
C41 B14 B19 B13 101.3(3)
B15 B14 B19 B13 140.6(3)
Sn2 B14 B19 B13 24.2(3)
C41 B14 B19 B20 -1.6(4)
B15 B14 B19 B20 37.7(3)
B13 B14 B19 B20 -102.9(3)
Sn2 B14 B19 B20 -78.7(3)
C41 B14 B19 B18 62.1(3)
B15 B14 B19 B18 101.4(3)
B13 B14 B19 B18 -39.3(3)
Sn2 B14 B19 B18 -15.1(4)
C41 B14 B19 B15 -39.3(3)
B13 B14 B19 B15 -140.6(3)
Sn2 B14 B19 B15 -116.4(3)
B18 B13 B19 B14 -135.7(3)
B12 B13 B19 B14 -98.7(3)
Sn2 B13 B19 B14 -24.9(3)
B18 B13 B19 B20 -35.3(3)
B14 B13 B19 B20 100.4(3)
B12 B13 B19 B20 1.7(3)
Sn2 B13 B19 B20 75.5(3)
B14 B13 B19 B18 135.7(3)
B12 B13 B19 B18 37.0(2)
Sn2 B13 B19 B18 110.9(3)
B18 B13 B19 B15 -99.8(3)
B14 B13 B19 B15 36.0(3)
B12 B13 B19 B15 -62.8(3)
Sn2 B13 B19 B15 11.1(4)
B13 B18 B19 B14 40.3(3)
B12 B18 B19 B14 0.7(4)
B20 B18 B19 B14 -100.8(3)
B17 B18 B19 B14 -63.4(3)
B12 B18 B19 B13 -39.5(3)
B20 B18 B19 B13 -141.1(3)
B17 B18 B19 B13 -103.6(3)
B13 B18 B19 B20 141.1(3)
B12 B18 B19 B20 101.6(3)
B17 B18 B19 B20 37.4(3)
B13 B18 B19 B15 103.7(3)
B12 B18 B19 B15 64.2(3)
B20 B18 B19 B15 -37.4(3)
B17 B18 B19 B15 0.1(3)
C41 B15 B19 B14 39.1(3)
B20 B15 B19 B14 137.8(3)
B16 B15 B19 B14 100.2(3)
C41 B15 B19 B13 2.4(4)
B14 B15 B19 B13 -36.7(3)
B20 B15 B19 B13 101.1(3)
B16 B15 B19 B13 63.5(4)
C41 B15 B19 B20 -98.7(3)
B14 B15 B19 B20 -137.8(3)
B16 B15 B19 B20 -37.6(3)
C41 B15 B19 B18 -61.3(3)
B14 B15 B19 B18 -100.4(3)
B20 B15 B19 B18 37.4(3)
B16 B15 B19 B18 -0.2(4)
B14 B19 B20 B15 -37.7(3)
B13 B19 B20 B15 -103.3(3)
B18 B19 B20 B15 -138.4(3)
B14 B19 B20 B16 0.3(4)
B13 B19 B20 B16 -65.4(3)
B18 B19 B20 B16 -100.5(3)
B15 B19 B20 B16 37.9(3)
B14 B19 B20 B18 100.7(3)
B13 B19 B20 B18 35.1(2)
B15 B19 B20 B18 138.4(3)
B14 B19 B20 B17 63.5(3)
B13 B19 B20 B17 -2.2(3)
B18 B19 B20 B17 -37.3(2)
B15 B19 B20 B17 101.1(3)
C41 B15 B20 B19 98.7(3)
B14 B15 B20 B19 37.3(3)
B16 B15 B20 B19 137.7(3)
C41 B15 B20 B16 -38.9(3)
B14 B15 B20 B16 -100.4(3)
B19 B15 B20 B16 -137.7(3)
C41 B15 B20 B18 61.4(4)
B14 B15 B20 B18 -0.1(4)
B19 B15 B20 B18 -37.3(3)
B16 B15 B20 B18 100.3(3)
C41 B15 B20 B17 -2.1(4)
B14 B15 B20 B17 -63.6(4)
B19 B15 B20 B17 -100.9(3)
B16 B15 B20 B17 36.8(3)
C41 B16 B20 B19 1.1(4)
B17 B16 B20 B19 100.9(3)
B11 B16 B20 B19 62.8(4)
B15 B16 B20 B19 -38.0(3)
C41 B16 B20 B15 39.1(3)
B17 B16 B20 B15 138.8(3)
B11 B16 B20 B15 100.8(3)
C41 B16 B20 B18 -62.3(4)
B17 B16 B20 B18 37.4(3)
B11 B16 B20 B18 -0.7(4)
B15 B16 B20 B18 -101.4(3)
C41 B16 B20 B17 -99.7(3)
B11 B16 B20 B17 -38.1(3)
B15 B16 B20 B17 -138.8(3)
B13 B18 B20 B19 -35.1(3)
B12 B18 B20 B19 -102.3(3)
B17 B18 B20 B19 -138.3(3)
B13 B18 B20 B15 2.3(4)
B12 B18 B20 B15 -64.9(4)
B19 B18 B20 B15 37.4(3)
B17 B18 B20 B15 -100.9(3)
B13 B18 B20 B16 65.9(4)
B12 B18 B20 B16 -1.2(4)
B19 B18 B20 B16 101.1(3)
B17 B18 B20 B16 -37.3(3)
B13 B18 B20 B17 103.2(3)
B12 B18 B20 B17 36.1(3)
B19 B18 B20 B17 138.3(3)
B16 B17 B20 B19 -100.8(3)
B11 B17 B20 B19 -63.0(3)
B18 B17 B20 B19 37.3(2)
B12 B17 B20 B19 1.8(4)
B16 B17 B20 B15 -37.0(3)
B11 B17 B20 B15 0.8(4)
B18 B17 B20 B15 101.1(3)
B12 B17 B20 B15 65.6(3)
B11 B17 B20 B16 37.8(3)
B18 B17 B20 B16 138.1(3)
B12 B17 B20 B16 102.6(3)
B16 B17 B20 B18 -138.1(3)
B11 B17 B20 B18 -100.3(3)
B12 B17 B20 B18 -35.5(2)
C7 C2 P1 C10 -81.9(3)
C3 C2 P1 C10 97.4(2)
C7 C2 P1 C1 26.2(3)
C3 C2 P1 C1 -154.4(2)
C7 C2 P1 Cu1 173.8(2)
C3 C2 P1 Cu1 -6.8(2)
C15 C10 P1 C2 63.2(3)
C11 C10 P1 C2 -115.3(3)
C15 C10 P1 C1 -44.8(3)
C11 C10 P1 C1 136.8(2)
C15 C10 P1 Cu1 168.6(2)
C11 C10 P1 Cu1 -9.8(3)
P2 C1 P1 C2 -168.87(16)
P2 C1 P1 C10 -62.34(19)
P2 C1 P1 Cu1 63.2(2)
C31 C26 P2 C1 -20.1(3)
C27 C26 P2 C1 155.8(2)
C31 C26 P2 C18 90.0(3)
C27 C26 P2 C18 -94.2(2)
C31 C26 P2 Cu2 -165.6(2)
C27 C26 P2 Cu2 10.2(2)
P1 C1 P2 C26 -67.62(19)
P1 C1 P2 C18 -177.73(16)
P1 C1 P2 Cu2 61.8(2)
C23 C18 P2 C26 -50.6(3)
C19 C18 P2 C26 124.6(3)
C23 C18 P2 C1 61.4(3)
C19 C18 P2 C1 -123.4(3)
C23 C18 P2 Cu2 -157.3(2)
C19 C18 P2 Cu2 18.0(3)
C34 N5 Cu1 P1 -72.5(17)
C34 N5 Cu1 N1 155.0(16)
C34 N5 Cu1 N2 30.5(16)
C2 P1 Cu1 N5 -133.89(17)
C10 P1 Cu1 N5 121.01(18)
C1 P1 Cu1 N5 -5.5(2)
C2 P1 Cu1 N1 6.56(12)
C10 P1 Cu1 N1 -98.53(12)
C1 P1 Cu1 N1 134.93(17)
C2 P1 Cu1 N2 117.77(12)
C10 P1 Cu1 N2 12.67(12)
C1 P1 Cu1 N2 -113.86(18)
C3 N1 Cu1 N5 147.09(19)
C9 N1 Cu1 N5 -88.7(2)
C8 N1 Cu1 N5 28.8(2)
C3 N1 Cu1 P1 -6.79(18)
C9 N1 Cu1 P1 117.47(19)
C8 N1 Cu1 P1 -125.10(17)
C3 N1 Cu1 N2 -92.03(19)
C9 N1 Cu1 N2 32.2(2)
C8 N1 Cu1 N2 149.65(17)
C11 N2 Cu1 N5 -160.85(19)
C16 N2 Cu1 N5 71.3(2)
C17 N2 Cu1 N5 -44.8(2)
C11 N2 Cu1 P1 -16.40(18)
C16 N2 Cu1 P1 -144.2(2)
C17 N2 Cu1 P1 99.69(17)
C11 N2 Cu1 N1 68.6(2)
C16 N2 Cu1 N1 -59.2(2)
C17 N2 Cu1 N1 -175.28(17)
C36 N6 Cu2 P2 28.3(14)
C36 N6 Cu2 N4 154.9(13)
C36 N6 Cu2 N3 -79.6(13)
C26 P2 Cu2 N6 118.52(19)
C1 P2 Cu2 N6 -12.1(2)
C18 P2 Cu2 N6 -133.96(19)
C26 P2 Cu2 N4 -14.66(11)
C1 P2 Cu2 N4 -145.24(15)
C18 P2 Cu2 N4 92.85(12)
C26 P2 Cu2 N3 -128.36(12)
C1 P2 Cu2 N3 101.07(15)
C18 P2 Cu2 N3 -20.84(12)
C27 N4 Cu2 N6 -136.13(19)
C32 N4 Cu2 N6 104.1(2)
C33 N4 Cu2 N6 -12.8(2)
C27 N4 Cu2 P2 19.67(18)
C32 N4 Cu2 P2 -100.1(2)
C33 N4 Cu2 P2 143.0(2)
C27 N4 Cu2 N3 102.42(19)
C32 N4 Cu2 N3 -17.3(2)
C33 N4 Cu2 N3 -134.2(2)
C19 N3 Cu2 N6 176.4(2)
C24 N3 Cu2 N6 -57.6(2)
C25 N3 Cu2 N6 59.5(2)
C19 N3 Cu2 P2 25.46(19)
C24 N3 Cu2 P2 151.4(2)
C25 N3 Cu2 P2 -91.43(19)
C19 N3 Cu2 N4 -56.8(2)
C24 N3 Cu2 N4 69.2(2)
C25 N3 Cu2 N4 -173.68(19)
B8 B2 Sn1 B1 -95.8(3)
B7 B2 Sn1 B1 -22.7(2)
B3 B2 Sn1 B1 -119.3(2)
B8 B2 Sn1 B3 23.5(2)
B7 B2 Sn1 B3 96.6(3)
B1 B2 Sn1 B3 119.3(2)
B8 B2 Sn1 B4 -15.2(3)
B7 B2 Sn1 B4 57.9(2)
B1 B2 Sn1 B4 80.61(18)
B3 B2 Sn1 B4 -38.69(18)
B8 B2 Sn1 C38 -57.9(3)
B7 B2 Sn1 C38 15.2(2)
B1 B2 Sn1 C38 37.98(17)
B3 B2 Sn1 C38 -81.32(18)
C38 B1 Sn1 B2 118.3(2)
B7 B1 Sn1 B2 23.2(2)
B6 B1 Sn1 B2 97.1(3)
C38 B1 Sn1 B3 78.68(19)
B7 B1 Sn1 B3 -16.5(2)
B6 B1 Sn1 B3 57.4(3)
B2 B1 Sn1 B3 -39.66(17)
C38 B1 Sn1 B4 32.80(18)
B7 B1 Sn1 B4 -62.4(3)
B6 B1 Sn1 B4 11.5(3)
B2 B1 Sn1 B4 -85.54(19)
B7 B1 Sn1 C38 -95.2(3)
B6 B1 Sn1 C38 -21.3(3)
B2 B1 Sn1 C38 -118.3(2)
B9 B3 Sn1 B2 -96.5(3)
B8 B3 Sn1 B2 -23.0(2)
B4 B3 Sn1 B2 -119.8(2)
B9 B3 Sn1 B1 -57.0(2)
B8 B3 Sn1 B1 16.5(3)
B4 B3 Sn1 B1 -80.34(18)
B2 B3 Sn1 B1 39.50(18)
B9 B3 Sn1 B4 23.3(2)
B8 B3 Sn1 B4 96.8(3)
B2 B3 Sn1 B4 119.8(2)
B9 B3 Sn1 C38 -13.5(2)
B8 B3 Sn1 C38 60.0(3)
B4 B3 Sn1 C38 -36.83(16)
B2 B3 Sn1 C38 83.01(18)
C38 B4 Sn1 B2 -80.20(18)
B5 B4 Sn1 B2 -58.0(3)
B9 B4 Sn1 B2 16.4(2)
B3 B4 Sn1 B2 39.49(17)
C38 B4 Sn1 B1 -33.45(18)
B5 B4 Sn1 B1 -11.3(3)
B9 B4 Sn1 B1 63.2(3)
B3 B4 Sn1 B1 86.24(18)
C38 B4 Sn1 B3 -119.7(2)
B5 B4 Sn1 B3 -97.5(3)
B9 B4 Sn1 B3 -23.1(2)
B5 B4 Sn1 C38 22.2(3)
B9 B4 Sn1 C38 96.6(3)
B3 B4 Sn1 C38 119.7(2)
B5 C38 Sn1 B2 63.8(3)
B6 C38 Sn1 B2 -17.8(3)
B4 C38 Sn1 B2 87.1(2)
B1 C38 Sn1 B2 -40.67(19)
B5 C38 Sn1 B1 104.5(3)
B6 C38 Sn1 B1 22.9(3)
B4 C38 Sn1 B1 127.8(3)
B5 C38 Sn1 B3 16.3(2)
B6 C38 Sn1 B3 -65.3(3)
B4 C38 Sn1 B3 39.57(18)
B1 C38 Sn1 B3 -88.2(2)
B5 C38 Sn1 B4 -23.3(2)
B6 C38 Sn1 B4 -104.9(3)
B1 C38 Sn1 B4 -127.8(3)
B18 B13 Sn2 B12 -22.9(2)
B19 B13 Sn2 B12 -96.3(3)
B14 B13 Sn2 B12 -119.1(3)
B18 B13 Sn2 B14 96.2(3)
B19 B13 Sn2 B14 22.8(3)
B12 B13 Sn2 B14 119.1(3)
B18 B13 Sn2 B11 16.2(3)
B19 B13 Sn2 B11 -57.2(3)
B14 B13 Sn2 B11 -80.0(2)
B12 B13 Sn2 B11 39.07(19)
B18 B13 Sn2 C41 59.0(3)
B19 B13 Sn2 C41 -14.4(3)
B14 B13 Sn2 C41 -37.17(19)
B12 B13 Sn2 C41 81.94(19)
B18 B12 Sn2 B13 22.5(2)
B17 B12 Sn2 B13 95.4(3)
B11 B12 Sn2 B13 119.5(3)
B18 B12 Sn2 B14 -16.8(3)
B17 B12 Sn2 B14 56.0(3)
B11 B12 Sn2 B14 80.1(2)
B13 B12 Sn2 B14 -39.36(19)
B18 B12 Sn2 B11 -96.9(3)
B17 B12 Sn2 B11 -24.1(3)
B13 B12 Sn2 B11 -119.5(3)
B18 B12 Sn2 C41 -59.8(3)
B17 B12 Sn2 C41 13.0(3)
B11 B12 Sn2 C41 37.11(18)
B13 B12 Sn2 C41 -82.35(19)
C41 B14 Sn2 B13 -119.4(3)
B19 B14 Sn2 B13 -22.5(3)
B15 B14 Sn2 B13 -97.3(3)
C41 B14 Sn2 B12 -79.20(19)
B19 B14 Sn2 B12 17.7(3)
B15 B14 Sn2 B12 -57.1(3)
B13 B14 Sn2 B12 40.21(19)
C41 B14 Sn2 B11 -32.93(18)
B19 B14 Sn2 B11 64.0(3)
B15 B14 Sn2 B11 -10.8(3)
B13 B14 Sn2 B11 86.5(2)
B19 B14 Sn2 C41 96.9(3)
B15 B14 Sn2 C41 22.1(2)
B13 B14 Sn2 C41 119.4(3)
C41 B11 Sn2 B13 79.41(19)
B16 B11 Sn2 B13 56.4(3)
B17 B11 Sn2 B13 -16.5(3)
B12 B11 Sn2 B13 -40.03(19)
C41 B11 Sn2 B12 119.4(3)
B16 B11 Sn2 B12 96.4(3)
B17 B11 Sn2 B12 23.5(2)
C41 B11 Sn2 B14 33.00(17)
B16 B11 Sn2 B14 10.0(3)
B17 B11 Sn2 B14 -62.9(3)
B12 B11 Sn2 B14 -86.4(2)
B16 B11 Sn2 C41 -23.0(2)
B17 B11 Sn2 C41 -96.0(3)
B12 B11 Sn2 C41 -119.4(3)
B16 C41 Sn2 B13 -63.3(3)
B15 C41 Sn2 B13 17.2(3)
B14 C41 Sn2 B13 39.99(19)
B11 C41 Sn2 B13 -88.0(2)
B16 C41 Sn2 B12 -15.2(3)
B15 C41 Sn2 B12 65.3(3)
B14 C41 Sn2 B12 88.1(2)
B11 C41 Sn2 B12 -39.91(19)
B16 C41 Sn2 B14 -103.3(3)
B15 C41 Sn2 B14 -22.8(3)
B11 C41 Sn2 B14 -128.0(3)
B16 C41 Sn2 B11 24.7(3)
B15 C41 Sn2 B11 105.2(3)
B14 C41 Sn2 B11 128.0(3)
